data_4116500
loop_
_publ_author_name
'Shin-ichiro Kabashima'
'Shigeki Kuwata'
'Masanobu Hidai'

_publ_contact_author_address
;
    Department of Chemistry and Biotechnology, Graduate School of Engineering,
 The University of Tokyo, Hongo, Bunkyo-ku, Tokyo 113-8656, Japan
;
_publ_contact_author_email ' hidai@chembio.t.u-tokyo.ac.jp '
_publ_contact_author_fax ' +81-3-5800-6945 '
_publ_contact_author_name ' Masanobu Hidai'
_publ_contact_author_phone ' +81-3-3812-2111 '
_publ_section_title
;
 Electron-Deficient Early-Late Heterobimetallic Sulfido Clusters. Unusual
 Reactivities of Ti2Ru2S4 Cubane-Type Clusters with Four Cyclopentadienyl
 Coligands
;
_journal_name_full 'Journal of the American Chemical Society'
_journal_page_first 7837
_journal_page_last 7845
_journal_paper_doi 10.1021/ja990034a
_journal_volume 121
_journal_year 1999
_chemical_formula_sum 'C31 H42 Cl4 Ru2 S4 Ti2'
_chemical_formula_weight 982.66
_space_group_IT_number 14
_symmetry_cell_setting monoclinic
_symmetry_Int_Tables_number 14
_symmetry_space_group_name_Hall '-P 2yn'
_symmetry_space_group_name_H-M 'P 1 21/n 1'
_audit_creation_date 'Wed Dec 16 20:53:28 1998'
_audit_creation_method 'from TEXRAY.INF file'
_cell_angle_alpha 90
_cell_angle_beta 92.55(3)
_cell_angle_gamma 90
_cell_formula_units_Z 4
_cell_length_a 10.398(4)
_cell_length_b 18.263(5)
_cell_length_c 19.474(4)
_cell_measurement_reflns_used 25
_cell_measurement_temperature 296.2
_cell_measurement_theta_max 20.0
_cell_measurement_theta_min 19.5
_cell_volume 3694.4(19)
_computing_cell_refinement 'Rigaku/AFC Diffractometer Control'
_computing_data_collection 'Rigaku/AFC Diffractometer Control'
_computing_data_reduction teXsan
_computing_publication_material teXsan
_computing_structure_refinement teXsan
_computing_structure_solution 'DIRDIF92 (PATTY)'
_diffrn_ambient_temperature 296.2
_diffrn_measurement_device_type 'Rigaku AFC7R'
_diffrn_measurement_method \w-2\q
_diffrn_orient_matrix_UB_11 -0.00712
_diffrn_orient_matrix_UB_12 -0.00942
_diffrn_orient_matrix_UB_13 0.05027
_diffrn_orient_matrix_UB_21 -0.00186
_diffrn_orient_matrix_UB_22 -0.05391
_diffrn_orient_matrix_UB_23 -0.00898
_diffrn_orient_matrix_UB_31 0.09599
_diffrn_orient_matrix_UB_32 -0.00174
_diffrn_orient_matrix_UB_33 0.00585
_diffrn_radiation_detector 'scintillation counter'
_diffrn_radiation_monochromator graphite
_diffrn_radiation_source 'Rigaku rotating anode'
_diffrn_radiation_type 'Mo K\a'
_diffrn_radiation_wavelength 0.7107
_diffrn_reflns_av_R_equivalents 0.098
_diffrn_reflns_av_sigmaI/netI 0.131
_diffrn_reflns_limit_h_max 13
_diffrn_reflns_limit_h_min 0
_diffrn_reflns_limit_k_max 23
_diffrn_reflns_limit_k_min 0
_diffrn_reflns_limit_l_max 25
_diffrn_reflns_limit_l_min -25
_diffrn_reflns_number 8933
_diffrn_reflns_reduction_process 'Lp corrections applied'
_diffrn_reflns_theta_max 27.49
_diffrn_reflns_theta_min 2.52
_diffrn_standards_decay_% -0.48
_diffrn_standards_interval_count 150
_diffrn_standards_number 3
_exptl_absorpt_coefficient_mu 1.756
_exptl_absorpt_correction_T_max 1.000
_exptl_absorpt_correction_T_min 0.741
_exptl_absorpt_correction_type psi-scan
_exptl_absorpt_process_details '(North, Phillips & Mathews, 1968)'
_exptl_crystal_colour darkbrown
_exptl_crystal_density_diffrn 1.767
_exptl_crystal_description prismatic
_exptl_crystal_F_000 1968.00
_exptl_crystal_size_max 0.700
_exptl_crystal_size_mid 0.200
_exptl_crystal_size_min 0.100
_refine_diff_density_max 1.00
_refine_diff_density_min -0.99
_refine_ls_extinction_method none
_refine_ls_goodness_of_fit_ref 1.632
_refine_ls_hydrogen_treatment noref
_refine_ls_matrix_type full
_refine_ls_number_constraints 0
_refine_ls_number_parameters 389
_refine_ls_number_reflns 4281
_refine_ls_number_restraints 0
_refine_ls_R_factor_all 0.0478
_refine_ls_R_factor_gt 0.0478
_refine_ls_shift/su_max 4.9080
_refine_ls_shift/su_mean 0.0140
_refine_ls_structure_factor_coef F
_refine_ls_weighting_details 'w = 1/[\s^2^(Fo) + 0.00000|Fo|^2^]'
_refine_ls_weighting_scheme calc
_refine_ls_wR_factor_gt 0.0320
_refine_ls_wR_factor_ref 0.0320
_reflns_number_gt 4063
_reflns_number_total 8478
_reflns_threshold_expression >2.0sigma(I)
_cod_data_source_file ja990034a_4.cif
_cod_data_source_block '[(CpTiCl2)(CpTi)(Cp*Ru)2S4].CH2Cl2(6.CH2Cl2)'
_cod_original_cell_volume 3694(1)
_cod_original_sg_symbol_H-M 'P 21/n '
_cod_original_formula_sum 'C31 H42 Cl4 S4 Ru2 Ti2 '
_cod_database_code 4116500

loop_
_symmetry_equiv_pos_as_xyz
x,y,z
1/2-x,1/2+y,1/2-z
-x,-y,-z
1/2+x,1/2-y,1/2+z

loop_
_atom_site_label
_atom_site_type_symbol
_atom_site_fract_x
_atom_site_fract_y
_atom_site_fract_z
_atom_site_U_iso_or_equiv
_atom_site_adp_type
_atom_site_occupancy
_atom_site_calc_flag
Ru(1) Ru 0.53360(6) 0.19860(5) 0.84273(3) 0.0261(2) Uani 1.00 d
Ru(2) Ru 0.72094(6) 0.30308(5) 0.88220(3) 0.0243(2) Uani 1.00 d
Ti(1) Ti 0.3904(1) 0.39266(9) 0.85075(8) 0.0313(5) Uani 1.00 d
Ti(2) Ti 0.5098(1) 0.27024(9) 0.97469(8) 0.0314(5) Uani 1.00 d
Cl(1) Cl 0.2801(2) 0.3600(2) 0.7438(1) 0.0531(9) Uani 1.00 d
Cl(2) Cl 0.5150(2) 0.4843(1) 0.7942(1) 0.0500(8) Uani 1.00 d
Cl(3) Cl 0.6101(4) 0.3912(3) 0.5911(2) 0.130(2) Uani 1.00 d
Cl(4) Cl 0.3522(4) 0.4338(3) 0.5545(2) 0.178(3) Uani 1.00 d
S(1) S 0.3545(2) 0.2611(1) 0.8874(1) 0.0308(7) Uani 1.00 d
S(2) S 0.5776(2) 0.3828(1) 0.9381(1) 0.0304(7) Uani 1.00 d
S(3) S 0.5622(2) 0.3135(1) 0.7955(1) 0.0278(6) Uani 1.00 d
S(4) S 0.6707(2) 0.1966(1) 0.9394(1) 0.0325(7) Uani 1.00 d
C(1) C 0.226(1) 0.4835(8) 0.8531(6) 0.073(5) Uani 1.00 d
C(2) C 0.1719(9) 0.4191(8) 0.8745(8) 0.070(5) Uani 1.00 d
C(3) C 0.233(1) 0.4051(7) 0.9345(8) 0.069(5) Uani 1.00 d
C(4) C 0.318(1) 0.4531(9) 0.9520(7) 0.073(5) Uani 1.00 d
C(5) C 0.319(1) 0.5039(7) 0.9025(9) 0.078(5) Uani 1.00 d
C(6) C 0.546(2) 0.211(1) 1.0826(6) 0.092(6) Uani 1.00 d
C(7) C 0.550(1) 0.285(1) 1.0931(6) 0.081(5) Uani 1.00 d
C(8) C 0.434(2) 0.3142(7) 1.0794(5) 0.067(4) Uani 1.00 d
C(9) C 0.3527(10) 0.2588(9) 1.0579(5) 0.067(4) Uani 1.00 d
C(10) C 0.423(2) 0.1942(8) 1.0596(6) 0.082(5) Uani 1.00 d
C(11) C 0.4071(9) 0.1060(5) 0.8090(5) 0.036(3) Uani 1.00 d
C(12) C 0.5144(10) 0.0758(5) 0.8427(5) 0.041(3) Uani 1.00 d
C(13) C 0.6253(9) 0.0967(5) 0.8054(5) 0.040(3) Uani 1.00 d
C(14) C 0.5804(9) 0.1383(5) 0.7475(5) 0.040(3) Uani 1.00 d
C(15) C 0.4441(10) 0.1456(5) 0.7521(5) 0.042(3) Uani 1.00 d
C(16) C 0.2693(10) 0.0925(6) 0.8294(5) 0.066(4) Uani 1.00 d
C(17) C 0.516(1) 0.0254(6) 0.9036(6) 0.068(4) Uani 1.00 d
C(18) C 0.760(1) 0.0708(6) 0.8202(6) 0.076(5) Uani 1.00 d
C(19) C 0.656(1) 0.1667(6) 0.6889(5) 0.072(4) Uani 1.00 d
C(20) C 0.356(1) 0.1802(6) 0.6972(5) 0.067(4) Uani 1.00 d
C(21) C 0.8957(8) 0.3462(6) 0.9328(5) 0.037(3) Uani 1.00 d
C(22) C 0.9326(7) 0.2796(5) 0.9042(5) 0.034(3) Uani 1.00 d
C(23) C 0.9158(7) 0.2859(5) 0.8314(4) 0.035(3) Uani 1.00 d
C(24) C 0.8691(7) 0.3574(5) 0.8172(4) 0.032(3) Uani 1.00 d
C(25) C 0.8571(8) 0.3957(6) 0.8805(5) 0.038(3) Uani 1.00 d
C(26) C 0.9128(9) 0.3658(7) 1.0084(5) 0.077(4) Uani 1.00 d
C(27) C 0.9916(9) 0.2159(6) 0.9418(5) 0.072(4) Uani 1.00 d
C(28) C 0.9646(9) 0.2328(6) 0.7789(5) 0.068(4) Uani 1.00 d
C(29) C 0.8502(9) 0.3887(7) 0.7461(5) 0.068(4) Uani 1.00 d
C(30) C 0.8330(9) 0.4760(6) 0.8857(6) 0.063(4) Uani 1.00 d
C(31) C 0.472(1) 0.4374(10) 0.6108(7) 0.136(7) Uani 1.00 d
H(1) H 0.2041 0.5093 0.8119 0.0872 Uiso 1.00 calc
H(2) H 0.1060 0.3911 0.8516 0.0835 Uiso 1.00 calc
H(3) H 0.2148 0.3636 0.9618 0.0835 Uiso 1.00 calc
H(4) H 0.3716 0.4525 0.9929 0.0879 Uiso 1.00 calc
H(5) H 0.3735 0.5459 0.9015 0.0934 Uiso 1.00 calc
H(6) H 0.6152 0.1780 1.0900 0.1108 Uiso 1.00 calc
H(7) H 0.6245 0.3114 1.1079 0.0967 Uiso 1.00 calc
H(8) H 0.4118 0.3643 1.0837 0.0806 Uiso 1.00 calc
H(9) H 0.2642 0.2637 1.0442 0.0809 Uiso 1.00 calc
H(10) H 0.3923 0.1469 1.0472 0.0984 Uiso 1.00 calc
H(11) H 0.2597 0.1086 0.8753 0.0794 Uiso 1.00 calc
H(12) H 0.2114 0.1189 0.7994 0.0794 Uiso 1.00 calc
H(13) H 0.2503 0.0417 0.8263 0.0794 Uiso 1.00 calc
H(14) H 0.4775 0.0491 0.9410 0.0820 Uiso 1.00 calc
H(15) H 0.4693 -0.0179 0.8920 0.0820 Uiso 1.00 calc
H(16) H 0.6025 0.0129 0.9166 0.0820 Uiso 1.00 calc
H(17) H 0.7629 0.0189 0.8164 0.0912 Uiso 1.00 calc
H(18) H 0.8154 0.0920 0.7882 0.0912 Uiso 1.00 calc
H(19) H 0.7875 0.0849 0.8655 0.0912 Uiso 1.00 calc
H(20) H 0.7443 0.1550 0.6967 0.0867 Uiso 1.00 calc
H(21) H 0.6246 0.1447 0.6471 0.0867 Uiso 1.00 calc
H(22) H 0.6461 0.2183 0.6857 0.0867 Uiso 1.00 calc
H(23) H 0.3826 0.2293 0.6897 0.0813 Uiso 1.00 calc
H(24) H 0.3609 0.1532 0.6556 0.0813 Uiso 1.00 calc
H(25) H 0.2703 0.1799 0.7117 0.0813 Uiso 1.00 calc
H(26) H 1.0016 0.3638 1.0221 0.0920 Uiso 1.00 calc
H(27) H 0.8811 0.4138 1.0156 0.0920 Uiso 1.00 calc
H(28) H 0.8664 0.3319 1.0349 0.0920 Uiso 1.00 calc
H(29) H 0.9342 0.1985 0.9748 0.0865 Uiso 1.00 calc
H(30) H 1.0083 0.1778 0.9101 0.0865 Uiso 1.00 calc
H(31) H 1.0701 0.2307 0.9646 0.0865 Uiso 1.00 calc
H(32) H 0.9915 0.1888 0.8013 0.0821 Uiso 1.00 calc
H(33) H 0.8977 0.2222 0.7456 0.0821 Uiso 1.00 calc
H(34) H 1.0354 0.2540 0.7569 0.0821 Uiso 1.00 calc
H(35) H 0.9300 0.3886 0.7241 0.0820 Uiso 1.00 calc
H(36) H 0.7894 0.3599 0.7202 0.0820 Uiso 1.00 calc
H(37) H 0.8193 0.4376 0.7490 0.0820 Uiso 1.00 calc
H(38) H 0.9017 0.5020 0.8663 0.0762 Uiso 1.00 calc
H(39) H 0.7545 0.4879 0.8614 0.0762 Uiso 1.00 calc
H(40) H 0.8275 0.4893 0.9326 0.0762 Uiso 1.00 calc
H(41) H 0.4425 0.4176 0.6525 0.1632 Uiso 1.00 calc
H(42) H 0.4933 0.4875 0.6174 0.1632 Uiso 1.00 calc

loop_
_atom_site_aniso_label
_atom_site_aniso_U_11
_atom_site_aniso_U_22
_atom_site_aniso_U_33
_atom_site_aniso_U_12
_atom_site_aniso_U_13
_atom_site_aniso_U_23
Ru(1) 0.0275(4) 0.0252(5) 0.0260(4) -0.0028(4) 0.0058(3) -0.0036(4)
Ru(2) 0.0201(4) 0.0290(5) 0.0242(4) -0.0014(4) 0.0046(3) -0.0003(4)
Ti(1) 0.0223(8) 0.028(1) 0.044(1) 0.0005(8) 0.0061(7) -0.0018(8)
Ti(2) 0.0300(9) 0.040(1) 0.0246(9) -0.0034(8) 0.0098(7) -0.0010(8)
Cl(1) 0.043(2) 0.062(2) 0.053(2) -0.001(1) -0.010(1) -0.001(1)
Cl(2) 0.045(2) 0.036(2) 0.069(2) -0.006(1) 0.012(1) 0.014(1)
Cl(3) 0.096(3) 0.172(5) 0.118(3) 0.027(3) -0.025(2) -0.059(3)
Cl(4) 0.121(4) 0.281(7) 0.131(4) 0.069(4) -0.018(3) -0.089(4)
S(1) 0.024(1) 0.033(1) 0.036(1) -0.005(1) 0.006(1) -0.006(1)
S(2) 0.024(1) 0.033(1) 0.034(1) -0.003(1) 0.0071(10) -0.010(1)
S(3) 0.026(1) 0.031(1) 0.027(1) -0.001(1) 0.0040(9) 0.000(1)
S(4) 0.031(1) 0.034(1) 0.033(1) 0.001(1) 0.0083(10) 0.007(1)
C(1) 0.071(9) 0.07(1) 0.075(10) 0.050(8) 0.023(8) 0.029(8)
C(2) 0.020(6) 0.08(1) 0.11(1) 0.006(6) 0.015(7) -0.026(9)
C(3) 0.045(8) 0.061(9) 0.11(1) 0.022(7) 0.045(8) 0.003(9)
C(4) 0.057(9) 0.08(1) 0.09(1) 0.017(8) 0.039(8) -0.013(9)
C(5) 0.053(8) 0.045(9) 0.14(1) -0.012(7) 0.052(9) -0.042(9)
C(6) 0.10(1) 0.14(2) 0.041(8) 0.06(1) 0.040(8) 0.06(1)
C(7) 0.055(9) 0.16(2) 0.029(6) -0.03(1) 0.007(6) 0.013(9)
C(8) 0.11(1) 0.063(10) 0.030(6) -0.016(9) 0.040(7) -0.015(6)
C(9) 0.040(7) 0.12(1) 0.041(7) -0.005(8) 0.021(5) 0.016(8)
C(10) 0.13(1) 0.063(10) 0.055(8) -0.03(1) 0.055(9) 0.005(8)
C(11) 0.039(6) 0.023(6) 0.047(6) -0.008(5) 0.006(5) -0.007(5)
C(12) 0.064(7) 0.028(6) 0.034(6) -0.002(5) 0.009(5) -0.003(5)
C(13) 0.038(6) 0.029(6) 0.054(7) -0.002(5) 0.009(5) -0.017(5)
C(14) 0.052(6) 0.030(6) 0.038(6) -0.012(5) 0.017(5) -0.011(5)
C(15) 0.060(7) 0.033(6) 0.031(6) 0.001(5) 0.003(5) -0.002(5)
C(16) 0.055(7) 0.060(8) 0.085(9) -0.035(6) 0.020(6) -0.021(7)
C(17) 0.092(10) 0.033(7) 0.079(9) -0.003(6) 0.000(7) 0.015(6)
C(18) 0.067(8) 0.053(8) 0.11(1) 0.018(7) -0.004(7) -0.028(8)
C(19) 0.096(9) 0.065(9) 0.059(8) -0.031(7) 0.039(7) -0.036(6)
C(20) 0.093(9) 0.055(9) 0.052(7) -0.015(7) -0.019(6) -0.013(6)
C(21) 0.023(5) 0.060(8) 0.029(5) -0.001(5) 0.006(4) -0.003(5)
C(22) 0.016(4) 0.043(7) 0.042(6) 0.000(4) 0.005(4) 0.012(5)
C(23) 0.014(4) 0.052(8) 0.041(6) -0.005(4) 0.009(4) -0.006(5)
C(24) 0.013(4) 0.045(6) 0.037(6) -0.005(4) 0.001(4) 0.006(5)
C(25) 0.022(5) 0.043(7) 0.050(6) -0.009(5) 0.007(4) -0.006(5)
C(26) 0.044(7) 0.14(1) 0.046(7) -0.022(8) 0.005(5) -0.021(8)
C(27) 0.031(6) 0.08(1) 0.105(10) 0.002(6) 0.005(6) 0.041(8)
C(28) 0.047(7) 0.073(9) 0.088(9) -0.013(6) 0.035(6) -0.040(7)
C(29) 0.052(7) 0.10(1) 0.057(7) -0.013(7) 0.000(6) 0.034(7)
C(30) 0.036(6) 0.049(8) 0.11(1) -0.014(6) 0.017(6) -0.015(7)
C(31) 0.061(9) 0.24(2) 0.11(1) -0.03(1) 0.011(8) -0.10(1)

loop_
_atom_type_symbol
_atom_type_description
_atom_type_scat_dispersion_real
_atom_type_scat_dispersion_imag
_atom_type_scat_source
C C 0.003 0.002
;International Tables for Crystallography
(1992, Vol. C, Tables 4.2.6.8 and 6.1.1.1)
;
H H 0.000 0.000
;International Tables for Crystallography
(1992, Vol. C, Table 6.1.1.2)
;
S S 0.125 0.123
;International Tables for Crystallography
(1992, Vol. C, Tables 4.2.6.8 and 6.1.1.1)
;
Cl Cl 0.148 0.159
;International Tables for Crystallography
(1992, Vol. C, Tables 4.2.6.8 and 6.1.1.1)
;
Ti Ti 0.278 0.446
;International Tables for Crystallography
(1992, Vol. C, Tables 4.2.6.8 and 6.1.1.1)
;
Ru Ru -1.259 0.836
;International Tables for Crystallography
(1992, Vol. C, Tables 4.2.6.8 and 6.1.1.1)
;

loop_
_geom_angle_atom_site_label_1
_geom_angle_atom_site_label_2
_geom_angle_atom_site_label_3
_geom_angle
_geom_angle_site_symmetry_1
_geom_angle_site_symmetry_2
_geom_angle_site_symmetry_3
_geom_angle_publ_flag
Ru(2) Ru(1) Ti(2) 62.44(4) 1_555 1_555 1_555 yes
Ru(2) Ru(1) S(1) 96.82(6) 1_555 1_555 1_555 yes
Ru(2) Ru(1) S(3) 52.66(6) 1_555 1_555 1_555 yes
Ru(2) Ru(1) S(4) 52.61(7) 1_555 1_555 1_555 yes
Ru(2) Ru(1) C(11) 172.4(2) 1_555 1_555 1_555 yes
Ru(2) Ru(1) C(12) 137.5(3) 1_555 1_555 1_555 yes
Ru(2) Ru(1) C(13) 110.8(2) 1_555 1_555 1_555 yes
Ru(2) Ru(1) C(14) 112.9(2) 1_555 1_555 1_555 yes
Ru(2) Ru(1) C(15) 141.9(3) 1_555 1_555 1_555 yes
Ti(2) Ru(1) S(1) 50.38(7) 1_555 1_555 1_555 yes
Ti(2) Ru(1) S(3) 87.74(7) 1_555 1_555 1_555 yes
Ti(2) Ru(1) S(4) 50.21(7) 1_555 1_555 1_555 yes
Ti(2) Ru(1) C(11) 122.1(2) 1_555 1_555 1_555 yes
Ti(2) Ru(1) C(12) 116.0(2) 1_555 1_555 1_555 yes
Ti(2) Ru(1) C(13) 136.0(3) 1_555 1_555 1_555 yes
Ti(2) Ru(1) C(14) 171.5(3) 1_555 1_555 1_555 yes
Ti(2) Ru(1) C(15) 149.8(3) 1_555 1_555 1_555 yes
S(1) Ru(1) S(3) 80.02(8) 1_555 1_555 1_555 yes
S(1) Ru(1) S(4) 100.04(8) 1_555 1_555 1_555 yes
S(1) Ru(1) C(11) 90.6(2) 1_555 1_555 1_555 yes
S(1) Ru(1) C(12) 114.0(3) 1_555 1_555 1_555 yes
S(1) Ru(1) C(13) 150.8(2) 1_555 1_555 1_555 yes
S(1) Ru(1) C(14) 138.0(3) 1_555 1_555 1_555 yes
S(1) Ru(1) C(15) 101.3(3) 1_555 1_555 1_555 yes
S(3) Ru(1) S(4) 104.63(9) 1_555 1_555 1_555 yes
S(3) Ru(1) C(11) 131.1(3) 1_555 1_555 1_555 yes
S(3) Ru(1) C(12) 156.3(2) 1_555 1_555 1_555 yes
S(3) Ru(1) C(13) 124.3(3) 1_555 1_555 1_555 yes
S(3) Ru(1) C(14) 94.6(3) 1_555 1_555 1_555 yes
S(3) Ru(1) C(15) 97.9(3) 1_555 1_555 1_555 yes
S(4) Ru(1) C(11) 124.3(3) 1_555 1_555 1_555 yes
S(4) Ru(1) C(12) 92.1(3) 1_555 1_555 1_555 yes
S(4) Ru(1) C(13) 89.7(3) 1_555 1_555 1_555 yes
S(4) Ru(1) C(14) 121.4(3) 1_555 1_555 1_555 yes
S(4) Ru(1) C(15) 151.2(3) 1_555 1_555 1_555 yes
C(11) Ru(1) C(12) 36.0(3) 1_555 1_555 1_555 yes
C(11) Ru(1) C(13) 61.6(3) 1_555 1_555 1_555 yes
C(11) Ru(1) C(14) 61.8(3) 1_555 1_555 1_555 yes
C(11) Ru(1) C(15) 36.8(3) 1_555 1_555 1_555 yes
C(12) Ru(1) C(13) 37.6(3) 1_555 1_555 1_555 yes
C(12) Ru(1) C(14) 62.0(3) 1_555 1_555 1_555 yes
C(12) Ru(1) C(15) 61.6(3) 1_555 1_555 1_555 yes
C(13) Ru(1) C(14) 37.2(3) 1_555 1_555 1_555 yes
C(13) Ru(1) C(15) 62.6(4) 1_555 1_555 1_555 yes
C(14) Ru(1) C(15) 37.8(3) 1_555 1_555 1_555 yes
Ru(1) Ru(2) Ti(2) 60.34(4) 1_555 1_555 1_555 yes
Ru(1) Ru(2) S(2) 95.73(6) 1_555 1_555 1_555 yes
Ru(1) Ru(2) S(3) 52.64(6) 1_555 1_555 1_555 yes
Ru(1) Ru(2) S(4) 52.56(6) 1_555 1_555 1_555 yes
Ru(1) Ru(2) C(21) 157.6(3) 1_555 1_555 1_555 yes
Ru(1) Ru(2) C(22) 125.4(2) 1_555 1_555 1_555 yes
Ru(1) Ru(2) C(23) 113.6(2) 1_555 1_555 1_555 yes
Ru(1) Ru(2) C(24) 128.7(2) 1_555 1_555 1_555 yes
Ru(1) Ru(2) C(25) 162.5(3) 1_555 1_555 1_555 yes
Ti(2) Ru(2) S(2) 49.45(7) 1_555 1_555 1_555 yes
Ti(2) Ru(2) S(3) 86.33(6) 1_555 1_555 1_555 yes
Ti(2) Ru(2) S(4) 49.27(7) 1_555 1_555 1_555 yes
Ti(2) Ru(2) C(21) 115.1(2) 1_555 1_555 1_555 yes
Ti(2) Ru(2) C(22) 126.0(2) 1_555 1_555 1_555 yes
Ti(2) Ru(2) C(23) 156.8(2) 1_555 1_555 1_555 yes
Ti(2) Ru(2) C(24) 165.7(2) 1_555 1_555 1_555 yes
Ti(2) Ru(2) C(25) 131.1(2) 1_555 1_555 1_555 yes
S(2) Ru(2) S(3) 80.95(8) 1_555 1_555 1_555 yes
S(2) Ru(2) S(4) 97.73(8) 1_555 1_555 1_555 yes
S(2) Ru(2) C(21) 95.7(2) 1_555 1_555 1_555 yes
S(2) Ru(2) C(22) 130.7(3) 1_555 1_555 1_555 yes
S(2) Ru(2) C(23) 148.8(2) 1_555 1_555 1_555 yes
S(2) Ru(2) C(24) 116.3(3) 1_555 1_555 1_555 yes
S(2) Ru(2) C(25) 87.3(2) 1_555 1_555 1_555 yes
S(3) Ru(2) S(4) 104.56(9) 1_555 1_555 1_555 yes
S(3) Ru(2) C(21) 148.7(3) 1_555 1_555 1_555 yes
S(3) Ru(2) C(22) 144.0(2) 1_555 1_555 1_555 yes
S(3) Ru(2) C(23) 108.0(2) 1_555 1_555 1_555 yes
S(3) Ru(2) C(24) 92.1(2) 1_555 1_555 1_555 yes
S(3) Ru(2) C(25) 111.3(3) 1_555 1_555 1_555 yes
S(4) Ru(2) C(21) 106.8(3) 1_555 1_555 1_555 yes
S(4) Ru(2) C(22) 89.3(2) 1_555 1_555 1_555 yes
S(4) Ru(2) C(23) 108.2(3) 1_555 1_555 1_555 yes
S(4) Ru(2) C(24) 144.2(2) 1_555 1_555 1_555 yes
S(4) Ru(2) C(25) 144.1(3) 1_555 1_555 1_555 yes
C(21) Ru(2) C(22) 36.7(3) 1_555 1_555 1_555 yes
C(21) Ru(2) C(23) 60.9(3) 1_555 1_555 1_555 yes
C(21) Ru(2) C(24) 61.3(3) 1_555 1_555 1_555 yes
C(21) Ru(2) C(25) 37.4(3) 1_555 1_555 1_555 yes
C(22) Ru(2) C(23) 36.2(3) 1_555 1_555 1_555 yes
C(22) Ru(2) C(24) 60.6(3) 1_555 1_555 1_555 yes
C(22) Ru(2) C(25) 61.9(3) 1_555 1_555 1_555 yes
C(23) Ru(2) C(24) 36.0(3) 1_555 1_555 1_555 yes
C(23) Ru(2) C(25) 61.5(3) 1_555 1_555 1_555 yes
C(24) Ru(2) C(25) 37.2(3) 1_555 1_555 1_555 yes
Cl(1) Ti(1) Cl(2) 91.2(1) 1_555 1_555 1_555 yes
Cl(1) Ti(1) S(1) 86.5(1) 1_555 1_555 1_555 yes
Cl(1) Ti(1) S(2) 152.3(1) 1_555 1_555 1_555 yes
Cl(1) Ti(1) S(3) 79.16(9) 1_555 1_555 1_555 yes
Cl(1) Ti(1) C(1) 82.8(4) 1_555 1_555 1_555 yes
Cl(1) Ti(1) C(2) 78.3(3) 1_555 1_555 1_555 yes
Cl(1) Ti(1) C(3) 107.5(4) 1_555 1_555 1_555 yes
Cl(1) Ti(1) C(4) 131.9(3) 1_555 1_555 1_555 yes
Cl(1) Ti(1) C(5) 115.5(5) 1_555 1_555 1_555 yes
Cl(2) Ti(1) S(1) 150.9(1) 1_555 1_555 1_555 yes
Cl(2) Ti(1) S(2) 86.78(10) 1_555 1_555 1_555 yes
Cl(2) Ti(1) S(3) 78.60(9) 1_555 1_555 1_555 yes
Cl(2) Ti(1) C(1) 85.7(4) 1_555 1_555 1_555 yes
Cl(2) Ti(1) C(2) 118.9(4) 1_555 1_555 1_555 yes
Cl(2) Ti(1) C(3) 130.4(3) 1_555 1_555 1_555 yes
Cl(2) Ti(1) C(4) 104.4(4) 1_555 1_555 1_555 yes
Cl(2) Ti(1) C(5) 77.6(3) 1_555 1_555 1_555 yes
S(1) Ti(1) S(2) 82.10(9) 1_555 1_555 1_555 yes
S(1) Ti(1) S(3) 72.47(8) 1_555 1_555 1_555 yes
S(1) Ti(1) C(1) 122.6(4) 1_555 1_555 1_555 yes
S(1) Ti(1) C(2) 89.1(4) 1_555 1_555 1_555 yes
S(1) Ti(1) C(3) 77.5(3) 1_555 1_555 1_555 yes
S(1) Ti(1) C(4) 98.5(4) 1_555 1_555 1_555 yes
S(1) Ti(1) C(5) 129.2(4) 1_555 1_555 1_555 yes
S(2) Ti(1) S(3) 73.37(8) 1_555 1_555 1_555 yes
S(2) Ti(1) C(1) 124.5(4) 1_555 1_555 1_555 yes
S(2) Ti(1) C(2) 126.4(4) 1_555 1_555 1_555 yes
S(2) Ti(1) C(3) 94.5(4) 1_555 1_555 1_555 yes
S(2) Ti(1) C(4) 75.0(3) 1_555 1_555 1_555 yes
S(2) Ti(1) C(5) 91.1(4) 1_555 1_555 1_555 yes
S(3) Ti(1) C(1) 155.7(3) 1_555 1_555 1_555 yes
S(3) Ti(1) C(2) 151.6(3) 1_555 1_555 1_555 yes
S(3) Ti(1) C(3) 148.8(3) 1_555 1_555 1_555 yes
S(3) Ti(1) C(4) 148.0(3) 1_555 1_555 1_555 yes
S(3) Ti(1) C(5) 152.2(3) 1_555 1_555 1_555 yes
C(1) Ti(1) C(2) 33.6(4) 1_555 1_555 1_555 yes
C(1) Ti(1) C(3) 53.3(4) 1_555 1_555 1_555 yes
C(1) Ti(1) C(4) 54.2(4) 1_555 1_555 1_555 yes
C(1) Ti(1) C(5) 33.7(4) 1_555 1_555 1_555 yes
C(2) Ti(1) C(3) 32.4(4) 1_555 1_555 1_555 yes
C(2) Ti(1) C(4) 54.2(4) 1_555 1_555 1_555 yes
C(2) Ti(1) C(5) 55.6(4) 1_555 1_555 1_555 yes
C(3) Ti(1) C(4) 31.1(4) 1_555 1_555 1_555 yes
C(3) Ti(1) C(5) 52.8(4) 1_555 1_555 1_555 yes
C(4) Ti(1) C(5) 32.3(4) 1_555 1_555 1_555 yes
Ru(1) Ti(2) Ru(2) 57.22(3) 1_555 1_555 1_555 yes
Ru(1) Ti(2) S(1) 52.94(7) 1_555 1_555 1_555 yes
Ru(1) Ti(2) S(2) 95.13(7) 1_555 1_555 1_555 yes
Ru(1) Ti(2) S(4) 51.26(7) 1_555 1_555 1_555 yes
Ru(1) Ti(2) C(6) 124.2(5) 1_555 1_555 1_555 yes
Ru(1) Ti(2) C(7) 154.7(5) 1_555 1_555 1_555 yes
Ru(1) Ti(2) C(8) 164.3(4) 1_555 1_555 1_555 yes
Ru(1) Ti(2) C(9) 131.0(4) 1_555 1_555 1_555 yes
Ru(1) Ti(2) C(10) 113.8(3) 1_555 1_555 1_555 yes
Ru(2) Ti(2) S(1) 94.60(8) 1_555 1_555 1_555 yes
Ru(2) Ti(2) S(2) 51.99(6) 1_555 1_555 1_555 yes
Ru(2) Ti(2) S(4) 50.33(7) 1_555 1_555 1_555 yes
Ru(2) Ti(2) C(6) 122.5(4) 1_555 1_555 1_555 yes
Ru(2) Ti(2) C(7) 118.1(3) 1_555 1_555 1_555 yes
Ru(2) Ti(2) C(8) 137.9(4) 1_555 1_555 1_555 yes
Ru(2) Ti(2) C(9) 171.7(4) 1_555 1_555 1_555 yes
Ru(2) Ti(2) C(10) 149.1(5) 1_555 1_555 1_555 yes
S(1) Ti(2) S(2) 92.9(1) 1_555 1_555 1_555 yes
S(1) Ti(2) S(4) 103.6(1) 1_555 1_555 1_555 yes
S(1) Ti(2) C(6) 134.4(5) 1_555 1_555 1_555 yes
S(1) Ti(2) C(7) 145.7(3) 1_555 1_555 1_555 yes
S(1) Ti(2) C(8) 114.4(4) 1_555 1_555 1_555 yes
S(1) Ti(2) C(9) 90.9(3) 1_555 1_555 1_555 yes
S(1) Ti(2) C(10) 101.4(4) 1_555 1_555 1_555 yes
S(2) Ti(2) S(4) 101.26(10) 1_555 1_555 1_555 yes
S(2) Ti(2) C(6) 129.9(6) 1_555 1_555 1_555 yes
S(2) Ti(2) C(7) 99.2(4) 1_555 1_555 1_555 yes
S(2) Ti(2) C(8) 94.8(3) 1_555 1_555 1_555 yes
S(2) Ti(2) C(9) 121.6(4) 1_555 1_555 1_555 yes
S(2) Ti(2) C(10) 150.8(3) 1_555 1_555 1_555 yes
S(4) Ti(2) C(6) 84.8(3) 1_555 1_555 1_555 yes
S(4) Ti(2) C(7) 105.2(5) 1_555 1_555 1_555 yes
S(4) Ti(2) C(8) 137.7(4) 1_555 1_555 1_555 yes
S(4) Ti(2) C(9) 134.0(4) 1_555 1_555 1_555 yes
S(4) Ti(2) C(10) 99.9(4) 1_555 1_555 1_555 yes
C(6) Ti(2) C(7) 33.4(5) 1_555 1_555 1_555 yes
C(6) Ti(2) C(8) 55.6(4) 1_555 1_555 1_555 yes
C(6) Ti(2) C(9) 55.9(4) 1_555 1_555 1_555 yes
C(6) Ti(2) C(10) 33.5(4) 1_555 1_555 1_555 yes
C(7) Ti(2) C(8) 33.1(4) 1_555 1_555 1_555 yes
C(7) Ti(2) C(9) 55.4(4) 1_555 1_555 1_555 yes
C(7) Ti(2) C(10) 55.6(5) 1_555 1_555 1_555 yes
C(8) Ti(2) C(9) 33.8(4) 1_555 1_555 1_555 yes
C(8) Ti(2) C(10) 56.2(4) 1_555 1_555 1_555 yes
C(9) Ti(2) C(10) 34.2(4) 1_555 1_555 1_555 yes
Ru(1) S(1) Ti(1) 102.93(9) 1_555 1_555 1_555 yes
Ru(1) S(1) Ti(2) 76.68(8) 1_555 1_555 1_555 yes
Ti(1) S(1) Ti(2) 91.81(10) 1_555 1_555 1_555 yes
Ru(2) S(2) Ti(1) 102.36(9) 1_555 1_555 1_555 yes
Ru(2) S(2) Ti(2) 78.56(8) 1_555 1_555 1_555 yes
Ti(1) S(2) Ti(2) 91.98(9) 1_555 1_555 1_555 yes
Ru(1) S(3) Ru(2) 74.70(7) 1_555 1_555 1_555 yes
Ru(1) S(3) Ti(1) 103.89(8) 1_555 1_555 1_555 yes
Ru(2) S(3) Ti(1) 103.14(9) 1_555 1_555 1_555 yes
Ru(1) S(4) Ru(2) 74.83(8) 1_555 1_555 1_555 yes
Ru(1) S(4) Ti(2) 78.53(9) 1_555 1_555 1_555 yes
Ru(2) S(4) Ti(2) 80.40(10) 1_555 1_555 1_555 yes
Ti(1) C(1) C(2) 73.5(6) 1_555 1_555 1_555 yes
Ti(1) C(1) C(5) 73.9(7) 1_555 1_555 1_555 yes
Ti(1) C(1) H(1) 118.5(8) 1_555 1_555 1_555 no
C(2) C(1) C(5) 107(1) 1_555 1_555 1_555 yes
C(2) C(1) H(1) 126(1) 1_555 1_555 1_555 no
C(5) C(1) H(1) 126(1) 1_555 1_555 1_555 no
Ti(1) C(2) C(1) 72.9(6) 1_555 1_555 1_555 yes
Ti(1) C(2) C(3) 73.2(6) 1_555 1_555 1_555 yes
Ti(1) C(2) H(2) 118.2(8) 1_555 1_555 1_555 no
C(1) C(2) C(3) 104(1) 1_555 1_555 1_555 yes
C(1) C(2) H(2) 127(1) 1_555 1_555 1_555 no
C(3) C(2) H(2) 128(1) 1_555 1_555 1_555 no
Ti(1) C(3) C(2) 74.4(7) 1_555 1_555 1_555 yes
Ti(1) C(3) C(4) 75.9(7) 1_555 1_555 1_555 yes
Ti(1) C(3) H(3) 117.9(8) 1_555 1_555 1_555 no
C(2) C(3) C(4) 113(1) 1_555 1_555 1_555 yes
C(2) C(3) H(3) 123(1) 1_555 1_555 1_555 no
C(4) C(3) H(3) 123(1) 1_555 1_555 1_555 no
Ti(1) C(4) C(3) 73.0(8) 1_555 1_555 1_555 yes
Ti(1) C(4) C(5) 73.5(7) 1_555 1_555 1_555 yes
Ti(1) C(4) H(4) 119.4(8) 1_555 1_555 1_555 no
C(3) C(4) C(5) 108(1) 1_555 1_555 1_555 yes
C(3) C(4) H(4) 125(1) 1_555 1_555 1_555 no
C(5) C(4) H(4) 125(1) 1_555 1_555 1_555 no
Ti(1) C(5) C(1) 72.4(7) 1_555 1_555 1_555 yes
Ti(1) C(5) C(4) 74.2(8) 1_555 1_555 1_555 yes
Ti(1) C(5) H(5) 118.8(8) 1_555 1_555 1_555 no
C(1) C(5) C(4) 106(1) 1_555 1_555 1_555 yes
C(1) C(5) H(5) 126(2) 1_555 1_555 1_555 no
C(4) C(5) H(5) 126(2) 1_555 1_555 1_555 no
Ti(2) C(6) C(7) 71.8(8) 1_555 1_555 1_555 yes
Ti(2) C(6) C(10) 72.9(7) 1_555 1_555 1_555 yes
Ti(2) C(6) H(6) 120.8(8) 1_555 1_555 1_555 no
C(7) C(6) C(10) 107(1) 1_555 1_555 1_555 yes
C(7) C(6) H(6) 126(2) 1_555 1_555 1_555 no
C(10) C(6) H(6) 126(2) 1_555 1_555 1_555 no
Ti(2) C(7) C(6) 74.8(8) 1_555 1_555 1_555 yes
Ti(2) C(7) C(8) 74.3(7) 1_555 1_555 1_555 yes
Ti(2) C(7) H(7) 117.8(8) 1_555 1_555 1_555 no
C(6) C(7) C(8) 110(1) 1_555 1_555 1_555 yes
C(6) C(7) H(7) 124(2) 1_555 1_555 1_555 no
C(8) C(7) H(7) 124(2) 1_555 1_555 1_555 no
Ti(2) C(8) C(7) 72.7(7) 1_555 1_555 1_555 yes
Ti(2) C(8) C(9) 73.2(6) 1_555 1_555 1_555 yes
Ti(2) C(8) H(8) 119.8(7) 1_555 1_555 1_555 no
C(7) C(8) C(9) 107(1) 1_555 1_555 1_555 yes
C(7) C(8) H(8) 126(1) 1_555 1_555 1_555 no
C(9) C(8) H(8) 126(1) 1_555 1_555 1_555 no
Ti(2) C(9) C(8) 73.0(6) 1_555 1_555 1_555 yes
Ti(2) C(9) C(10) 73.2(6) 1_555 1_555 1_555 yes
Ti(2) C(9) H(9) 119.4(8) 1_555 1_555 1_555 no
C(8) C(9) C(10) 107(1) 1_555 1_555 1_555 yes
C(8) C(9) H(9) 126(1) 1_555 1_555 1_555 no
C(10) C(9) H(9) 126(1) 1_555 1_555 1_555 no
Ti(2) C(10) C(6) 73.6(7) 1_555 1_555 1_555 yes
Ti(2) C(10) C(9) 72.6(7) 1_555 1_555 1_555 yes
Ti(2) C(10) H(10) 119.3(8) 1_555 1_555 1_555 no
C(6) C(10) C(9) 107(1) 1_555 1_555 1_555 yes
C(6) C(10) H(10) 126(2) 1_555 1_555 1_555 no
C(9) C(10) H(10) 126(2) 1_555 1_555 1_555 no
Ru(1) C(11) C(12) 73.1(5) 1_555 1_555 1_555 yes
Ru(1) C(11) C(15) 70.1(6) 1_555 1_555 1_555 yes
Ru(1) C(11) C(16) 126.6(6) 1_555 1_555 1_555 yes
C(12) C(11) C(15) 109.9(9) 1_555 1_555 1_555 yes
C(12) C(11) C(16) 124.0(9) 1_555 1_555 1_555 yes
C(15) C(11) C(16) 126.0(10) 1_555 1_555 1_555 yes
Ru(1) C(12) C(11) 70.9(5) 1_555 1_555 1_555 yes
Ru(1) C(12) C(13) 70.3(5) 1_555 1_555 1_555 yes
Ru(1) C(12) C(17) 127.9(7) 1_555 1_555 1_555 yes
C(11) C(12) C(13) 107.6(9) 1_555 1_555 1_555 yes
C(11) C(12) C(17) 126.9(9) 1_555 1_555 1_555 yes
C(13) C(12) C(17) 125.4(10) 1_555 1_555 1_555 yes
Ru(1) C(13) C(12) 72.1(5) 1_555 1_555 1_555 yes
Ru(1) C(13) C(14) 71.5(5) 1_555 1_555 1_555 yes
Ru(1) C(13) C(18) 127.9(7) 1_555 1_555 1_555 yes
C(12) C(13) C(14) 107.5(8) 1_555 1_555 1_555 yes
C(12) C(13) C(18) 125(1) 1_555 1_555 1_555 yes
C(14) C(13) C(18) 126.5(9) 1_555 1_555 1_555 yes
Ru(1) C(14) C(13) 71.3(5) 1_555 1_555 1_555 yes
Ru(1) C(14) C(15) 69.4(5) 1_555 1_555 1_555 yes
Ru(1) C(14) C(19) 126.9(6) 1_555 1_555 1_555 yes
C(13) C(14) C(15) 107.0(8) 1_555 1_555 1_555 yes
C(13) C(14) C(19) 128.4(10) 1_555 1_555 1_555 yes
C(15) C(14) C(19) 124.5(10) 1_555 1_555 1_555 yes
Ru(1) C(15) C(11) 73.1(5) 1_555 1_555 1_555 yes
Ru(1) C(15) C(14) 72.8(5) 1_555 1_555 1_555 yes
Ru(1) C(15) C(20) 127.5(7) 1_555 1_555 1_555 yes
C(11) C(15) C(14) 108.1(9) 1_555 1_555 1_555 yes
C(11) C(15) C(20) 126.9(10) 1_555 1_555 1_555 yes
C(14) C(15) C(20) 124.3(9) 1_555 1_555 1_555 yes
C(11) C(16) H(11) 109.5(9) 1_555 1_555 1_555 no
C(11) C(16) H(12) 109.5(9) 1_555 1_555 1_555 no
C(11) C(16) H(13) 109.6(10) 1_555 1_555 1_555 no
H(11) C(16) H(12) 109(1) 1_555 1_555 1_555 no
H(11) C(16) H(13) 109(1) 1_555 1_555 1_555 no
H(12) C(16) H(13) 109.4(10) 1_555 1_555 1_555 no
C(12) C(17) H(14) 109.6(9) 1_555 1_555 1_555 no
C(12) C(17) H(15) 109.6(10) 1_555 1_555 1_555 no
C(12) C(17) H(16) 109.6(10) 1_555 1_555 1_555 no
H(14) C(17) H(15) 109(1) 1_555 1_555 1_555 no
H(14) C(17) H(16) 109(1) 1_555 1_555 1_555 no
H(15) C(17) H(16) 109(1) 1_555 1_555 1_555 no
C(13) C(18) H(17) 109(1) 1_555 1_555 1_555 no
C(13) C(18) H(18) 109(1) 1_555 1_555 1_555 no
C(13) C(18) H(19) 109.6(9) 1_555 1_555 1_555 no
H(17) C(18) H(18) 109(1) 1_555 1_555 1_555 no
H(17) C(18) H(19) 109(1) 1_555 1_555 1_555 no
H(18) C(18) H(19) 109(1) 1_555 1_555 1_555 no
C(14) C(19) H(20) 109(1) 1_555 1_555 1_555 no
C(14) C(19) H(21) 109.4(9) 1_555 1_555 1_555 no
C(14) C(19) H(22) 109.5(9) 1_555 1_555 1_555 no
H(20) C(19) H(21) 109.5(9) 1_555 1_555 1_555 no
H(20) C(19) H(22) 109(1) 1_555 1_555 1_555 no
H(21) C(19) H(22) 109(1) 1_555 1_555 1_555 no
C(15) C(20) H(23) 109.6(9) 1_555 1_555 1_555 no
C(15) C(20) H(24) 109(1) 1_555 1_555 1_555 no
C(15) C(20) H(25) 109.6(10) 1_555 1_555 1_555 no
H(23) C(20) H(24) 109(1) 1_555 1_555 1_555 no
H(23) C(20) H(25) 109(1) 1_555 1_555 1_555 no
H(24) C(20) H(25) 109.3(10) 1_555 1_555 1_555 no
Ru(2) C(21) C(22) 75.1(5) 1_555 1_555 1_555 yes
Ru(2) C(21) C(25) 72.5(5) 1_555 1_555 1_555 yes
Ru(2) C(21) C(26) 125.7(6) 1_555 1_555 1_555 yes
C(22) C(21) C(25) 110.2(8) 1_555 1_555 1_555 yes
C(22) C(21) C(26) 124.7(10) 1_555 1_555 1_555 yes
C(25) C(21) C(26) 124(1) 1_555 1_555 1_555 yes
Ru(2) C(22) C(21) 68.2(5) 1_555 1_555 1_555 yes
Ru(2) C(22) C(23) 73.8(5) 1_555 1_555 1_555 yes
Ru(2) C(22) C(27) 128.0(6) 1_555 1_555 1_555 yes
C(21) C(22) C(23) 107.5(8) 1_555 1_555 1_555 yes
C(21) C(22) C(27) 126.6(9) 1_555 1_555 1_555 yes
C(23) C(22) C(27) 125.5(9) 1_555 1_555 1_555 yes
Ru(2) C(23) C(22) 69.9(4) 1_555 1_555 1_555 yes
Ru(2) C(23) C(24) 70.1(5) 1_555 1_555 1_555 yes
Ru(2) C(23) C(28) 134.6(6) 1_555 1_555 1_555 yes
C(22) C(23) C(24) 107.1(8) 1_555 1_555 1_555 yes
C(22) C(23) C(28) 126.1(9) 1_555 1_555 1_555 yes
C(24) C(23) C(28) 125.6(9) 1_555 1_555 1_555 yes
Ru(2) C(24) C(23) 73.9(5) 1_555 1_555 1_555 yes
Ru(2) C(24) C(25) 69.2(5) 1_555 1_555 1_555 yes
Ru(2) C(24) C(29) 128.1(6) 1_555 1_555 1_555 yes
C(23) C(24) C(25) 109.0(8) 1_555 1_555 1_555 yes
C(23) C(24) C(29) 124.1(9) 1_555 1_555 1_555 yes
C(25) C(24) C(29) 126.6(10) 1_555 1_555 1_555 yes
Ru(2) C(25) C(21) 70.1(5) 1_555 1_555 1_555 yes
Ru(2) C(25) C(24) 73.6(5) 1_555 1_555 1_555 yes
Ru(2) C(25) C(30) 130.0(6) 1_555 1_555 1_555 yes
C(21) C(25) C(24) 106.1(9) 1_555 1_555 1_555 yes
C(21) C(25) C(30) 128.8(10) 1_555 1_555 1_555 yes
C(24) C(25) C(30) 124.2(10) 1_555 1_555 1_555 yes
C(21) C(26) H(26) 109.5(9) 1_555 1_555 1_555 no
C(21) C(26) H(27) 109.6(10) 1_555 1_555 1_555 no
C(21) C(26) H(28) 109.5(10) 1_555 1_555 1_555 no
H(26) C(26) H(27) 109(1) 1_555 1_555 1_555 no
H(26) C(26) H(28) 109(1) 1_555 1_555 1_555 no
H(27) C(26) H(28) 109.4(10) 1_555 1_555 1_555 no
C(22) C(27) H(29) 109.5(9) 1_555 1_555 1_555 no
C(22) C(27) H(30) 109.5(10) 1_555 1_555 1_555 no
C(22) C(27) H(31) 109.5(10) 1_555 1_555 1_555 no
H(29) C(27) H(30) 109(1) 1_555 1_555 1_555 no
H(29) C(27) H(31) 109(1) 1_555 1_555 1_555 no
H(30) C(27) H(31) 109.4(10) 1_555 1_555 1_555 no
C(23) C(28) H(32) 109.5(9) 1_555 1_555 1_555 no
C(23) C(28) H(33) 109.5(9) 1_555 1_555 1_555 no
C(23) C(28) H(34) 109.5(9) 1_555 1_555 1_555 no
H(32) C(28) H(33) 109(1) 1_555 1_555 1_555 no
H(32) C(28) H(34) 109.5(10) 1_555 1_555 1_555 no
H(33) C(28) H(34) 109(1) 1_555 1_555 1_555 no
C(24) C(29) H(35) 109.5(9) 1_555 1_555 1_555 no
C(24) C(29) H(36) 109.5(9) 1_555 1_555 1_555 no
C(24) C(29) H(37) 109(1) 1_555 1_555 1_555 no
H(35) C(29) H(36) 109(1) 1_555 1_555 1_555 no
H(35) C(29) H(37) 109(1) 1_555 1_555 1_555 no
H(36) C(29) H(37) 109(1) 1_555 1_555 1_555 no
C(25) C(30) H(38) 109.5(9) 1_555 1_555 1_555 no
C(25) C(30) H(39) 109.5(9) 1_555 1_555 1_555 no
C(25) C(30) H(40) 109(1) 1_555 1_555 1_555 no
H(38) C(30) H(39) 109(1) 1_555 1_555 1_555 no
H(38) C(30) H(40) 109(1) 1_555 1_555 1_555 no
H(39) C(30) H(40) 109.5(10) 1_555 1_555 1_555 no
Cl(3) C(31) Cl(4) 116.8(8) 1_555 1_555 1_555 yes
Cl(3) C(31) H(41) 107(1) 1_555 1_555 1_555 no
Cl(3) C(31) H(42) 107(1) 1_555 1_555 1_555 no
Cl(4) C(31) H(41) 107(1) 1_555 1_555 1_555 no
Cl(4) C(31) H(42) 107(1) 1_555 1_555 1_555 no
H(41) C(31) H(42) 109(1) 1_555 1_555 1_555 no

loop_
_geom_bond_atom_site_label_1
_geom_bond_atom_site_label_2
_geom_bond_distance
_geom_bond_site_symmetry_1
_geom_bond_site_symmetry_2
_geom_bond_publ_flag
Ru(1) Ru(2) 2.809(1) 1_555 1_555 yes
Ru(1) Ti(2) 2.904(2) 1_555 1_555 yes
Ru(1) S(1) 2.382(2) 1_555 1_555 yes
Ru(1) S(3) 2.315(3) 1_555 1_555 yes
Ru(1) S(4) 2.311(2) 1_555 1_555 yes
Ru(1) C(11) 2.224(9) 1_555 1_555 yes
Ru(1) C(12) 2.251(9) 1_555 1_555 yes
Ru(1) C(13) 2.227(9) 1_555 1_555 yes
Ru(1) C(14) 2.230(9) 1_555 1_555 yes
Ru(1) C(15) 2.185(9) 1_555 1_555 yes
Ru(2) Ti(2) 2.963(2) 1_555 1_555 yes
Ru(2) S(2) 2.382(2) 1_555 1_555 yes
Ru(2) S(3) 2.316(2) 1_555 1_555 yes
Ru(2) S(4) 2.313(3) 1_555 1_555 yes
Ru(2) C(21) 2.176(9) 1_555 1_555 yes
Ru(2) C(22) 2.264(8) 1_555 1_555 yes
Ru(2) C(23) 2.315(7) 1_555 1_555 yes
Ru(2) C(24) 2.265(8) 1_555 1_555 yes
Ru(2) C(25) 2.207(9) 1_555 1_555 yes
Ti(1) Cl(1) 2.407(3) 1_555 1_555 yes
Ti(1) Cl(2) 2.413(3) 1_555 1_555 yes
Ti(1) S(1) 2.539(3) 1_555 1_555 yes
Ti(1) S(2) 2.534(3) 1_555 1_555 yes
Ti(1) S(3) 2.570(3) 1_555 1_555 yes
Ti(1) C(1) 2.38(1) 1_555 1_555 yes
Ti(1) C(2) 2.388(10) 1_555 1_555 yes
Ti(1) C(3) 2.37(1) 1_555 1_555 yes
Ti(1) C(4) 2.41(1) 1_555 1_555 yes
Ti(1) C(5) 2.40(1) 1_555 1_555 yes
Ti(2) S(1) 2.299(3) 1_555 1_555 yes
Ti(2) S(2) 2.297(3) 1_555 1_555 yes
Ti(2) S(4) 2.277(3) 1_555 1_555 yes
Ti(2) C(6) 2.38(1) 1_555 1_555 yes
Ti(2) C(7) 2.34(1) 1_555 1_555 yes
Ti(2) C(8) 2.359(9) 1_555 1_555 yes
Ti(2) C(9) 2.361(9) 1_555 1_555 yes
Ti(2) C(10) 2.37(1) 1_555 1_555 yes
Cl(3) C(31) 1.73(1) 1_555 1_555 yes
Cl(4) C(31) 1.62(1) 1_555 1_555 yes
C(1) C(2) 1.38(2) 1_555 1_555 yes
C(1) C(5) 1.39(2) 1_555 1_555 yes
C(2) C(3) 1.33(2) 1_555 1_555 yes
C(3) C(4) 1.28(2) 1_555 1_555 yes
C(4) C(5) 1.34(2) 1_555 1_555 yes
C(6) C(7) 1.36(2) 1_555 1_555 yes
C(6) C(10) 1.37(2) 1_555 1_555 yes
C(7) C(8) 1.34(2) 1_555 1_555 yes
C(8) C(9) 1.37(1) 1_555 1_555 yes
C(9) C(10) 1.39(2) 1_555 1_555 yes
C(11) C(12) 1.38(1) 1_555 1_555 yes
C(11) C(15) 1.39(1) 1_555 1_555 yes
C(11) C(16) 1.52(1) 1_555 1_555 yes
C(12) C(13) 1.44(1) 1_555 1_555 yes
C(12) C(17) 1.50(1) 1_555 1_555 yes
C(13) C(14) 1.42(1) 1_555 1_555 yes
C(13) C(18) 1.49(1) 1_555 1_555 yes
C(14) C(15) 1.43(1) 1_555 1_555 yes
C(14) C(19) 1.51(1) 1_555 1_555 yes
C(15) C(20) 1.51(1) 1_555 1_555 yes
C(21) C(22) 1.40(1) 1_555 1_555 yes
C(21) C(25) 1.41(1) 1_555 1_555 yes
C(21) C(26) 1.52(1) 1_555 1_555 yes
C(22) C(23) 1.43(1) 1_555 1_555 yes
C(22) C(27) 1.49(1) 1_555 1_555 yes
C(23) C(24) 1.42(1) 1_555 1_555 yes
C(23) C(28) 1.51(1) 1_555 1_555 yes
C(24) C(25) 1.43(1) 1_555 1_555 yes
C(24) C(29) 1.50(1) 1_555 1_555 yes
C(25) C(30) 1.49(1) 1_555 1_555 yes

loop_
_geom_contact_atom_site_label_1
_geom_contact_atom_site_label_2
_geom_contact_distance
_geom_contact_site_symmetry_1
_geom_contact_site_symmetry_2
Ru(1) Ru(2) 2.809(1) 1_555 1_555
Ru(1) Ti(2) 2.904(2) 1_555 1_555
Ru(2) Ti(2) 2.963(2) 1_555 1_555
Ti(1) S(1) 2.539(3) 1_555 1_555
Ti(1) S(2) 2.534(3) 1_555 1_555
Ti(1) S(3) 2.570(3) 1_555 1_555
C(2) C(25) 3.31(1) 1_555 1_455
C(2) C(21) 3.40(1) 1_555 1_455
C(2) C(24) 3.48(1) 1_555 1_455

loop_
_geom_torsion_atom_site_label_1
_geom_torsion_atom_site_label_2
_geom_torsion_atom_site_label_3
_geom_torsion_atom_site_label_4
_geom_torsion
_geom_torsion_site_symmetry_1
_geom_torsion_site_symmetry_2
_geom_torsion_site_symmetry_3
_geom_torsion_site_symmetry_4
_geom_torsion_publ_flag
Ru(1) Ru(2) Ti(2) S(1) -39.56(7) 1_555 1_555 1_555 1_555 yes
Ru(1) Ru(2) Ti(2) S(2) -129.67(9) 1_555 1_555 1_555 1_555 yes
Ru(1) Ru(2) Ti(2) S(4) 64.35(8) 1_555 1_555 1_555 1_555 yes
Ru(1) Ru(2) Ti(2) C(6) 112.5(6) 1_555 1_555 1_555 1_555 yes
Ru(1) Ru(2) Ti(2) C(7) 151.1(6) 1_555 1_555 1_555 1_555 yes
Ru(1) Ru(2) Ti(2) C(8) -174.6(5) 1_555 1_555 1_555 1_555 yes
Ru(1) Ru(2) Ti(2) C(9) -170(2) 1_555 1_555 1_555 1_555 yes
Ru(1) Ru(2) Ti(2) C(10) 81.9(7) 1_555 1_555 1_555 1_555 yes
Ru(1) Ru(2) S(2) Ti(1) -47.28(8) 1_555 1_555 1_555 1_555 yes
Ru(1) Ru(2) S(2) Ti(2) 42.24(7) 1_555 1_555 1_555 1_555 yes
Ru(1) Ru(2) S(3) Ti(1) 101.05(9) 1_555 1_555 1_555 1_555 yes
Ru(1) Ru(2) S(4) Ti(2) -80.62(8) 1_555 1_555 1_555 1_555 yes
Ru(1) Ru(2) C(21) C(22) 44.3(9) 1_555 1_555 1_555 1_555 yes
Ru(1) Ru(2) C(21) C(25) 161.7(5) 1_555 1_555 1_555 1_555 yes
Ru(1) Ru(2) C(21) C(26) -77(1) 1_555 1_555 1_555 1_555 yes
Ru(1) Ru(2) C(22) C(21) -161.0(4) 1_555 1_555 1_555 1_555 yes
Ru(1) Ru(2) C(22) C(23) 82.0(6) 1_555 1_555 1_555 1_555 yes
Ru(1) Ru(2) C(22) C(27) -40(1) 1_555 1_555 1_555 1_555 yes
Ru(1) Ru(2) C(23) C(22) -118.2(5) 1_555 1_555 1_555 1_555 yes
Ru(1) Ru(2) C(23) C(24) 124.0(5) 1_555 1_555 1_555 1_555 yes
Ru(1) Ru(2) C(23) C(28) 3(1) 1_555 1_555 1_555 1_555 yes
Ru(1) Ru(2) C(24) C(23) -76.7(5) 1_555 1_555 1_555 1_555 yes
Ru(1) Ru(2) C(24) C(25) 165.1(4) 1_555 1_555 1_555 1_555 yes
Ru(1) Ru(2) C(24) C(29) 44(1) 1_555 1_555 1_555 1_555 yes
Ru(1) Ru(2) C(25) C(21) -156.5(6) 1_555 1_555 1_555 1_555 yes
Ru(1) Ru(2) C(25) C(24) -42(1) 1_555 1_555 1_555 1_555 yes
Ru(1) Ru(2) C(25) C(30) 79(1) 1_555 1_555 1_555 1_555 yes
Ru(1) Ti(2) Ru(2) S(2) 129.67(9) 1_555 1_555 1_555 1_555 yes
Ru(1) Ti(2) Ru(2) S(3) 48.45(7) 1_555 1_555 1_555 1_555 yes
Ru(1) Ti(2) Ru(2) S(4) -64.35(8) 1_555 1_555 1_555 1_555 yes
Ru(1) Ti(2) Ru(2) C(21) -155.3(3) 1_555 1_555 1_555 1_555 yes
Ru(1) Ti(2) Ru(2) C(22) -114.2(3) 1_555 1_555 1_555 1_555 yes
Ru(1) Ti(2) Ru(2) C(23) -80.9(6) 1_555 1_555 1_555 1_555 yes
Ru(1) Ti(2) Ru(2) C(24) 132.7(9) 1_555 1_555 1_555 1_555 yes
Ru(1) Ti(2) Ru(2) C(25) 163.7(3) 1_555 1_555 1_555 1_555 yes
Ru(1) Ti(2) S(1) Ti(1) -102.86(8) 1_555 1_555 1_555 1_555 yes
Ru(1) Ti(2) S(2) Ru(2) -40.52(6) 1_555 1_555 1_555 1_555 yes
Ru(1) Ti(2) S(2) Ti(1) 61.69(7) 1_555 1_555 1_555 1_555 yes
Ru(1) Ti(2) S(4) Ru(2) 76.32(6) 1_555 1_555 1_555 1_555 yes
Ru(1) Ti(2) C(6) C(7) 162.8(8) 1_555 1_555 1_555 1_555 yes
Ru(1) Ti(2) C(6) C(10) -81(1) 1_555 1_555 1_555 1_555 yes
Ru(1) Ti(2) C(7) C(6) -35(1) 1_555 1_555 1_555 1_555 yes
Ru(1) Ti(2) C(7) C(8) -151.6(8) 1_555 1_555 1_555 1_555 yes
Ru(1) Ti(2) C(8) C(7) 131(1) 1_555 1_555 1_555 1_555 yes
Ru(1) Ti(2) C(8) C(9) 16(1) 1_555 1_555 1_555 1_555 yes
Ru(1) Ti(2) C(9) C(8) -174.3(7) 1_555 1_555 1_555 1_555 yes
Ru(1) Ti(2) C(9) C(10) 70.9(9) 1_555 1_555 1_555 1_555 yes
Ru(1) Ti(2) C(10) C(6) 116(1) 1_555 1_555 1_555 1_555 yes
Ru(1) Ti(2) C(10) C(9) -128.8(8) 1_555 1_555 1_555 1_555 yes
Ru(1) S(1) Ti(1) Cl(1) 85.9(1) 1_555 1_555 1_555 1_555 yes
Ru(1) S(1) Ti(1) Cl(2) -0.3(3) 1_555 1_555 1_555 1_555 yes
Ru(1) S(1) Ti(1) S(2) -68.87(9) 1_555 1_555 1_555 1_555 yes
Ru(1) S(1) Ti(1) S(3) 6.11(8) 1_555 1_555 1_555 1_555 yes
Ru(1) S(1) Ti(1) C(1) 165.0(4) 1_555 1_555 1_555 1_555 yes
Ru(1) S(1) Ti(1) C(2) 164.2(3) 1_555 1_555 1_555 1_555 yes
Ru(1) S(1) Ti(1) C(3) -165.3(4) 1_555 1_555 1_555 1_555 yes
Ru(1) S(1) Ti(1) C(4) -142.3(3) 1_555 1_555 1_555 1_555 yes
Ru(1) S(1) Ti(1) C(5) -153.8(5) 1_555 1_555 1_555 1_555 yes
Ru(1) S(1) Ti(2) Ru(2) 42.14(6) 1_555 1_555 1_555 1_555 yes
Ru(1) S(1) Ti(2) S(2) 94.23(8) 1_555 1_555 1_555 1_555 yes
Ru(1) S(1) Ti(2) S(4) -8.11(10) 1_555 1_555 1_555 1_555 yes
Ru(1) S(1) Ti(2) C(6) -104.3(5) 1_555 1_555 1_555 1_555 yes
Ru(1) S(1) Ti(2) C(7) -154.7(9) 1_555 1_555 1_555 1_555 yes
Ru(1) S(1) Ti(2) C(8) -169.2(3) 1_555 1_555 1_555 1_555 yes
Ru(1) S(1) Ti(2) C(9) -144.1(4) 1_555 1_555 1_555 1_555 yes
Ru(1) S(1) Ti(2) C(10) -111.4(4) 1_555 1_555 1_555 1_555 yes
Ru(1) S(3) Ru(2) Ti(2) -54.91(5) 1_555 1_555 1_555 1_555 yes
Ru(1) S(3) Ru(2) S(2) -104.41(7) 1_555 1_555 1_555 1_555 yes
Ru(1) S(3) Ru(2) S(4) -8.71(8) 1_555 1_555 1_555 1_555 yes
Ru(1) S(3) Ru(2) C(21) 169.6(5) 1_555 1_555 1_555 1_555 yes
Ru(1) S(3) Ru(2) C(22) 100.9(4) 1_555 1_555 1_555 1_555 yes
Ru(1) S(3) Ru(2) C(23) 106.4(3) 1_555 1_555 1_555 1_555 yes
Ru(1) S(3) Ru(2) C(24) 139.3(2) 1_555 1_555 1_555 1_555 yes
Ru(1) S(3) Ru(2) C(25) 172.1(3) 1_555 1_555 1_555 1_555 yes
Ru(1) S(3) Ti(1) Cl(1) -96.0(1) 1_555 1_555 1_555 1_555 yes
Ru(1) S(3) Ti(1) Cl(2) 170.5(1) 1_555 1_555 1_555 1_555 yes
Ru(1) S(3) Ti(1) S(1) -6.31(9) 1_555 1_555 1_555 1_555 yes
Ru(1) S(3) Ti(1) S(2) 80.47(9) 1_555 1_555 1_555 1_555 yes
Ru(1) S(3) Ti(1) C(1) -138(1) 1_555 1_555 1_555 1_555 yes
Ru(1) S(3) Ti(1) C(2) -58.0(9) 1_555 1_555 1_555 1_555 yes
Ru(1) S(3) Ti(1) C(3) 10.0(8) 1_555 1_555 1_555 1_555 yes
Ru(1) S(3) Ti(1) C(4) 71.5(8) 1_555 1_555 1_555 1_555 yes
Ru(1) S(3) Ti(1) C(5) 138(1) 1_555 1_555 1_555 1_555 yes
Ru(1) S(4) Ru(2) Ti(2) 80.62(8) 1_555 1_555 1_555 1_555 yes
Ru(1) S(4) Ru(2) S(2) 91.32(8) 1_555 1_555 1_555 1_555 yes
Ru(1) S(4) Ru(2) S(3) 8.72(8) 1_555 1_555 1_555 1_555 yes
Ru(1) S(4) Ru(2) C(21) -170.4(2) 1_555 1_555 1_555 1_555 yes
Ru(1) S(4) Ru(2) C(22) -137.6(2) 1_555 1_555 1_555 1_555 yes
Ru(1) S(4) Ru(2) C(23) -106.2(2) 1_555 1_555 1_555 1_555 yes
Ru(1) S(4) Ru(2) C(24) -106.5(4) 1_555 1_555 1_555 1_555 yes
Ru(1) S(4) Ru(2) C(25) -172.6(4) 1_555 1_555 1_555 1_555 yes
Ru(1) S(4) Ti(2) Ru(2) -76.32(6) 1_555 1_555 1_555 1_555 yes
Ru(1) S(4) Ti(2) S(1) 8.3(1) 1_555 1_555 1_555 1_555 yes
Ru(1) S(4) Ti(2) S(2) -87.54(10) 1_555 1_555 1_555 1_555 yes
Ru(1) S(4) Ti(2) C(6) 142.8(6) 1_555 1_555 1_555 1_555 yes
Ru(1) S(4) Ti(2) C(7) 169.5(4) 1_555 1_555 1_555 1_555 yes
Ru(1) S(4) Ti(2) C(8) 162.3(5) 1_555 1_555 1_555 1_555 yes
Ru(1) S(4) Ti(2) C(9) 113.2(5) 1_555 1_555 1_555 1_555 yes
Ru(1) S(4) Ti(2) C(10) 112.7(4) 1_555 1_555 1_555 1_555 yes
Ru(1) C(11) C(12) C(13) -61.1(6) 1_555 1_555 1_555 1_555 yes
Ru(1) C(11) C(12) C(17) 123(1) 1_555 1_555 1_555 1_555 yes
Ru(1) C(11) C(15) C(14) 64.9(7) 1_555 1_555 1_555 1_555 yes
Ru(1) C(11) C(15) C(20) -124(1) 1_555 1_555 1_555 1_555 yes
Ru(1) C(12) C(11) C(15) 60.7(7) 1_555 1_555 1_555 1_555 yes
Ru(1) C(12) C(11) C(16) -123.2(9) 1_555 1_555 1_555 1_555 yes
Ru(1) C(12) C(13) C(14) -63.2(6) 1_555 1_555 1_555 1_555 yes
Ru(1) C(12) C(13) C(18) 124.2(10) 1_555 1_555 1_555 1_555 yes
Ru(1) C(13) C(12) C(11) 61.5(7) 1_555 1_555 1_555 1_555 yes
Ru(1) C(13) C(12) C(17) -123.0(10) 1_555 1_555 1_555 1_555 yes
Ru(1) C(13) C(14) C(15) -60.6(6) 1_555 1_555 1_555 1_555 yes
Ru(1) C(13) C(14) C(19) 122.7(10) 1_555 1_555 1_555 1_555 yes
Ru(1) C(14) C(13) C(12) 63.6(6) 1_555 1_555 1_555 1_555 yes
Ru(1) C(14) C(13) C(18) -123.9(10) 1_555 1_555 1_555 1_555 yes
Ru(1) C(14) C(15) C(11) -65.1(7) 1_555 1_555 1_555 1_555 yes
Ru(1) C(14) C(15) C(20) 124.0(10) 1_555 1_555 1_555 1_555 yes
Ru(1) C(15) C(11) C(12) -62.6(7) 1_555 1_555 1_555 1_555 yes
Ru(1) C(15) C(11) C(16) 121.4(9) 1_555 1_555 1_555 1_555 yes
Ru(1) C(15) C(14) C(13) 61.8(6) 1_555 1_555 1_555 1_555 yes
Ru(1) C(15) C(14) C(19) -121.3(9) 1_555 1_555 1_555 1_555 yes
Ru(2) Ru(1) Ti(2) S(1) 127.30(9) 1_555 1_555 1_555 1_555 yes
Ru(2) Ru(1) Ti(2) S(2) 37.51(7) 1_555 1_555 1_555 1_555 yes
Ru(2) Ru(1) Ti(2) S(4) -62.82(9) 1_555 1_555 1_555 1_555 yes
Ru(2) Ru(1) Ti(2) C(6) -109.6(5) 1_555 1_555 1_555 1_555 yes
Ru(2) Ru(1) Ti(2) C(7) -87.1(8) 1_555 1_555 1_555 1_555 yes
Ru(2) Ru(1) Ti(2) C(8) 166(1) 1_555 1_555 1_555 1_555 yes
Ru(2) Ru(1) Ti(2) C(9) 178.3(5) 1_555 1_555 1_555 1_555 yes
Ru(2) Ru(1) Ti(2) C(10) -146.3(5) 1_555 1_555 1_555 1_555 yes
Ru(2) Ru(1) S(1) Ti(1) 43.54(8) 1_555 1_555 1_555 1_555 yes
Ru(2) Ru(1) S(1) Ti(2) -45.26(7) 1_555 1_555 1_555 1_555 yes
Ru(2) Ru(1) S(3) Ti(1) -100.09(9) 1_555 1_555 1_555 1_555 yes
Ru(2) Ru(1) S(4) Ti(2) 83.03(9) 1_555 1_555 1_555 1_555 yes
Ru(2) Ru(1) C(11) C(12) 33(2) 1_555 1_555 1_555 1_555 yes
Ru(2) Ru(1) C(11) C(15) -85(1) 1_555 1_555 1_555 1_555 yes
Ru(2) Ru(1) C(11) C(16) 153(1) 1_555 1_555 1_555 1_555 yes
Ru(2) Ru(1) C(12) C(11) -173.7(4) 1_555 1_555 1_555 1_555 yes
Ru(2) Ru(1) C(12) C(13) -56.2(7) 1_555 1_555 1_555 1_555 yes
Ru(2) Ru(1) C(12) C(17) 63(1) 1_555 1_555 1_555 1_555 yes
Ru(2) Ru(1) C(13) C(12) 143.1(5) 1_555 1_555 1_555 1_555 yes
Ru(2) Ru(1) C(13) C(14) -100.8(5) 1_555 1_555 1_555 1_555 yes
Ru(2) Ru(1) C(13) C(18) 21(1) 1_555 1_555 1_555 1_555 yes
Ru(2) Ru(1) C(14) C(13) 94.7(5) 1_555 1_555 1_555 1_555 yes
Ru(2) Ru(1) C(14) C(15) -148.2(5) 1_555 1_555 1_555 1_555 yes
Ru(2) Ru(1) C(14) C(19) -29(1) 1_555 1_555 1_555 1_555 yes
Ru(2) Ru(1) C(15) C(11) 167.6(4) 1_555 1_555 1_555 1_555 yes
Ru(2) Ru(1) C(15) C(14) 51.9(7) 1_555 1_555 1_555 1_555 yes
Ru(2) Ru(1) C(15) C(20) -68(1) 1_555 1_555 1_555 1_555 yes
Ru(2) Ti(2) Ru(1) S(1) -127.30(9) 1_555 1_555 1_555 1_555 yes
Ru(2) Ti(2) Ru(1) S(3) -48.39(6) 1_555 1_555 1_555 1_555 yes
Ru(2) Ti(2) Ru(1) S(4) 62.82(9) 1_555 1_555 1_555 1_555 yes
Ru(2) Ti(2) Ru(1) C(11) 172.9(3) 1_555 1_555 1_555 1_555 yes
Ru(2) Ti(2) Ru(1) C(12) 132.1(3) 1_555 1_555 1_555 1_555 yes
Ru(2) Ti(2) Ru(1) C(13) 92.0(3) 1_555 1_555 1_555 1_555 yes
Ru(2) Ti(2) Ru(1) C(14) 58(1) 1_555 1_555 1_555 1_555 yes
Ru(2) Ti(2) Ru(1) C(15) -150.3(5) 1_555 1_555 1_555 1_555 yes
Ru(2) Ti(2) S(1) Ti(1) -60.72(7) 1_555 1_555 1_555 1_555 yes
Ru(2) Ti(2) S(2) Ti(1) 102.21(9) 1_555 1_555 1_555 1_555 yes
Ru(2) Ti(2) C(6) C(7) 92.8(9) 1_555 1_555 1_555 1_555 yes
Ru(2) Ti(2) C(6) C(10) -151.8(9) 1_555 1_555 1_555 1_555 yes
Ru(2) Ti(2) C(7) C(6) -107.2(9) 1_555 1_555 1_555 1_555 yes
Ru(2) Ti(2) C(7) C(8) 136.1(8) 1_555 1_555 1_555 1_555 yes
Ru(2) Ti(2) C(8) C(7) -65(1) 1_555 1_555 1_555 1_555 yes
Ru(2) Ti(2) C(8) C(9) 179.1(7) 1_555 1_555 1_555 1_555 yes
Ru(2) Ti(2) C(9) C(8) -4(2) 1_555 1_555 1_555 1_555 yes
Ru(2) Ti(2) C(9) C(10) -119(2) 1_555 1_555 1_555 1_555 yes
Ru(2) Ti(2) C(10) C(6) 51(1) 1_555 1_555 1_555 1_555 yes
Ru(2) Ti(2) C(10) C(9) 165.7(6) 1_555 1_555 1_555 1_555 yes
Ru(2) S(2) Ti(1) Cl(1) 4.3(3) 1_555 1_555 1_555 1_555 yes
Ru(2) S(2) Ti(1) Cl(2) -82.21(10) 1_555 1_555 1_555 1_555 yes
Ru(2) S(2) Ti(1) S(1) 70.83(9) 1_555 1_555 1_555 1_555 yes
Ru(2) S(2) Ti(1) S(3) -3.16(8) 1_555 1_555 1_555 1_555 yes
Ru(2) S(2) Ti(1) C(1) -164.7(4) 1_555 1_555 1_555 1_555 yes
Ru(2) S(2) Ti(1) C(2) 153.8(5) 1_555 1_555 1_555 1_555 yes
Ru(2) S(2) Ti(1) C(3) 147.5(3) 1_555 1_555 1_555 1_555 yes
Ru(2) S(2) Ti(1) C(4) 171.9(4) 1_555 1_555 1_555 1_555 yes
Ru(2) S(2) Ti(1) C(5) -159.7(3) 1_555 1_555 1_555 1_555 yes
Ru(2) S(2) Ti(2) S(1) -93.56(8) 1_555 1_555 1_555 1_555 yes
Ru(2) S(2) Ti(2) S(4) 10.96(9) 1_555 1_555 1_555 1_555 yes
Ru(2) S(2) Ti(2) C(6) 103.7(4) 1_555 1_555 1_555 1_555 yes
Ru(2) S(2) Ti(2) C(7) 118.6(4) 1_555 1_555 1_555 1_555 yes
Ru(2) S(2) Ti(2) C(8) 151.7(4) 1_555 1_555 1_555 1_555 yes
Ru(2) S(2) Ti(2) C(9) 173.5(3) 1_555 1_555 1_555 1_555 yes
Ru(2) S(2) Ti(2) C(10) 146.6(10) 1_555 1_555 1_555 1_555 yes
Ru(2) S(3) Ru(1) Ti(2) 56.48(5) 1_555 1_555 1_555 1_555 yes
Ru(2) S(3) Ru(1) S(1) 106.60(8) 1_555 1_555 1_555 1_555 yes
Ru(2) S(3) Ru(1) S(4) 8.72(8) 1_555 1_555 1_555 1_555 yes
Ru(2) S(3) Ru(1) C(11) -171.4(3) 1_555 1_555 1_555 1_555 yes
Ru(2) S(3) Ru(1) C(12) -124.6(7) 1_555 1_555 1_555 1_555 yes
Ru(2) S(3) Ru(1) C(13) -91.2(3) 1_555 1_555 1_555 1_555 yes
Ru(2) S(3) Ru(1) C(14) -115.4(3) 1_555 1_555 1_555 1_555 yes
Ru(2) S(3) Ru(1) C(15) -153.3(3) 1_555 1_555 1_555 1_555 yes
Ru(2) S(3) Ti(1) Cl(1) -173.2(1) 1_555 1_555 1_555 1_555 yes
Ru(2) S(3) Ti(1) Cl(2) 93.3(1) 1_555 1_555 1_555 1_555 yes
Ru(2) S(3) Ti(1) S(1) -83.52(10) 1_555 1_555 1_555 1_555 yes
Ru(2) S(3) Ti(1) S(2) 3.26(9) 1_555 1_555 1_555 1_555 yes
Ru(2) S(3) Ti(1) C(1) 143(1) 1_555 1_555 1_555 1_555 yes
Ru(2) S(3) Ti(1) C(2) -135.2(9) 1_555 1_555 1_555 1_555 yes
Ru(2) S(3) Ti(1) C(3) -67.2(8) 1_555 1_555 1_555 1_555 yes
Ru(2) S(3) Ti(1) C(4) -5.7(8) 1_555 1_555 1_555 1_555 yes
Ru(2) S(3) Ti(1) C(5) 61(1) 1_555 1_555 1_555 1_555 yes
Ru(2) S(4) Ru(1) Ti(2) -83.03(9) 1_555 1_555 1_555 1_555 yes
Ru(2) S(4) Ru(1) S(1) -90.93(7) 1_555 1_555 1_555 1_555 yes
Ru(2) S(4) Ru(1) S(3) -8.73(8) 1_555 1_555 1_555 1_555 yes
Ru(2) S(4) Ru(1) C(11) 171.4(3) 1_555 1_555 1_555 1_555 yes
Ru(2) S(4) Ru(1) C(12) 154.3(2) 1_555 1_555 1_555 1_555 yes
Ru(2) S(4) Ru(1) C(13) 116.8(2) 1_555 1_555 1_555 1_555 yes
Ru(2) S(4) Ru(1) C(14) 96.2(3) 1_555 1_555 1_555 1_555 yes
Ru(2) S(4) Ru(1) C(15) 131.8(5) 1_555 1_555 1_555 1_555 yes
Ru(2) S(4) Ti(2) S(1) 84.62(10) 1_555 1_555 1_555 1_555 yes
Ru(2) S(4) Ti(2) S(2) -11.22(9) 1_555 1_555 1_555 1_555 yes
Ru(2) S(4) Ti(2) C(6) -140.9(6) 1_555 1_555 1_555 1_555 yes
Ru(2) S(4) Ti(2) C(7) -114.2(4) 1_555 1_555 1_555 1_555 yes
Ru(2) S(4) Ti(2) C(8) -121.4(5) 1_555 1_555 1_555 1_555 yes
Ru(2) S(4) Ti(2) C(9) -170.4(5) 1_555 1_555 1_555 1_555 yes
Ru(2) S(4) Ti(2) C(10) -171.0(4) 1_555 1_555 1_555 1_555 yes
Ru(2) C(21) C(22) C(23) 63.8(6) 1_555 1_555 1_555 1_555 yes
Ru(2) C(21) C(22) C(27) -121.9(9) 1_555 1_555 1_555 1_555 yes
Ru(2) C(21) C(25) C(24) -65.4(6) 1_555 1_555 1_555 1_555 yes
Ru(2) C(21) C(25) C(30) 125.9(9) 1_555 1_555 1_555 1_555 yes
Ru(2) C(22) C(21) C(25) -64.6(6) 1_555 1_555 1_555 1_555 yes
Ru(2) C(22) C(21) C(26) 123.4(9) 1_555 1_555 1_555 1_555 yes
Ru(2) C(22) C(23) C(24) 60.5(5) 1_555 1_555 1_555 1_555 yes
Ru(2) C(22) C(23) C(28) -131.2(9) 1_555 1_555 1_555 1_555 yes
Ru(2) C(23) C(22) C(21) -60.2(6) 1_555 1_555 1_555 1_555 yes
Ru(2) C(23) C(22) C(27) 125.5(9) 1_555 1_555 1_555 1_555 yes
Ru(2) C(23) C(24) C(25) 60.6(6) 1_555 1_555 1_555 1_555 yes
Ru(2) C(23) C(24) C(29) -125.5(8) 1_555 1_555 1_555 1_555 yes
Ru(2) C(24) C(23) C(22) -60.4(5) 1_555 1_555 1_555 1_555 yes
Ru(2) C(24) C(23) C(28) 131.2(8) 1_555 1_555 1_555 1_555 yes
Ru(2) C(24) C(25) C(21) 63.0(6) 1_555 1_555 1_555 1_555 yes
Ru(2) C(24) C(25) C(30) -127.6(9) 1_555 1_555 1_555 1_555 yes
Ru(2) C(25) C(21) C(22) 66.2(6) 1_555 1_555 1_555 1_555 yes
Ru(2) C(25) C(21) C(26) -121.7(8) 1_555 1_555 1_555 1_555 yes
Ru(2) C(25) C(24) C(23) -63.6(6) 1_555 1_555 1_555 1_555 yes
Ru(2) C(25) C(24) C(29) 122.7(8) 1_555 1_555 1_555 1_555 yes
Ti(1) S(1) Ru(1) Ti(2) 88.80(10) 1_555 1_555 1_555 1_555 yes
Ti(1) S(1) Ru(1) S(3) -6.57(9) 1_555 1_555 1_555 1_555 yes
Ti(1) S(1) Ru(1) S(4) 96.7(1) 1_555 1_555 1_555 1_555 yes
Ti(1) S(1) Ru(1) C(11) -138.3(3) 1_555 1_555 1_555 1_555 yes
Ti(1) S(1) Ru(1) C(12) -166.5(3) 1_555 1_555 1_555 1_555 yes
Ti(1) S(1) Ru(1) C(13) -155.5(5) 1_555 1_555 1_555 1_555 yes
Ti(1) S(1) Ru(1) C(14) -92.4(4) 1_555 1_555 1_555 1_555 yes
Ti(1) S(1) Ru(1) C(15) -102.8(3) 1_555 1_555 1_555 1_555 yes
Ti(1) S(1) Ti(2) S(2) -8.63(9) 1_555 1_555 1_555 1_555 yes
Ti(1) S(1) Ti(2) S(4) -110.96(10) 1_555 1_555 1_555 1_555 yes
Ti(1) S(1) Ti(2) C(6) 152.8(5) 1_555 1_555 1_555 1_555 yes
Ti(1) S(1) Ti(2) C(7) 102.5(9) 1_555 1_555 1_555 1_555 yes
Ti(1) S(1) Ti(2) C(8) 87.9(3) 1_555 1_555 1_555 1_555 yes
Ti(1) S(1) Ti(2) C(9) 113.0(4) 1_555 1_555 1_555 1_555 yes
Ti(1) S(1) Ti(2) C(10) 145.8(4) 1_555 1_555 1_555 1_555 yes
Ti(1) S(2) Ru(2) Ti(2) -89.52(10) 1_555 1_555 1_555 1_555 yes
Ti(1) S(2) Ru(2) S(3) 3.40(9) 1_555 1_555 1_555 1_555 yes
Ti(1) S(2) Ru(2) S(4) -100.20(9) 1_555 1_555 1_555 1_555 yes
Ti(1) S(2) Ru(2) C(21) 152.0(3) 1_555 1_555 1_555 1_555 yes
Ti(1) S(2) Ru(2) C(22) 164.0(3) 1_555 1_555 1_555 1_555 yes
Ti(1) S(2) Ru(2) C(23) 113.3(4) 1_555 1_555 1_555 1_555 yes
Ti(1) S(2) Ru(2) C(24) 91.3(3) 1_555 1_555 1_555 1_555 yes
Ti(1) S(2) Ru(2) C(25) 115.5(3) 1_555 1_555 1_555 1_555 yes
Ti(1) S(2) Ti(2) S(1) 8.65(9) 1_555 1_555 1_555 1_555 yes
Ti(1) S(2) Ti(2) S(4) 113.17(10) 1_555 1_555 1_555 1_555 yes
Ti(1) S(2) Ti(2) C(6) -154.1(4) 1_555 1_555 1_555 1_555 yes
Ti(1) S(2) Ti(2) C(7) -139.1(4) 1_555 1_555 1_555 1_555 yes
Ti(1) S(2) Ti(2) C(8) -106.1(4) 1_555 1_555 1_555 1_555 yes
Ti(1) S(2) Ti(2) C(9) -84.2(3) 1_555 1_555 1_555 1_555 yes
Ti(1) S(2) Ti(2) C(10) -111.2(10) 1_555 1_555 1_555 1_555 yes
Ti(1) S(3) Ru(1) Ti(2) -43.61(8) 1_555 1_555 1_555 1_555 yes
Ti(1) S(3) Ru(1) S(1) 6.52(9) 1_555 1_555 1_555 1_555 yes
Ti(1) S(3) Ru(1) S(4) -91.36(10) 1_555 1_555 1_555 1_555 yes
Ti(1) S(3) Ru(1) C(11) 88.5(3) 1_555 1_555 1_555 1_555 yes
Ti(1) S(3) Ru(1) C(12) 135.3(7) 1_555 1_555 1_555 1_555 yes
Ti(1) S(3) Ru(1) C(13) 168.7(3) 1_555 1_555 1_555 1_555 yes
Ti(1) S(3) Ru(1) C(14) 144.5(3) 1_555 1_555 1_555 1_555 yes
Ti(1) S(3) Ru(1) C(15) 106.6(3) 1_555 1_555 1_555 1_555 yes
Ti(1) S(3) Ru(2) Ti(2) 46.14(8) 1_555 1_555 1_555 1_555 yes
Ti(1) S(3) Ru(2) S(2) -3.37(9) 1_555 1_555 1_555 1_555 yes
Ti(1) S(3) Ru(2) S(4) 92.3(1) 1_555 1_555 1_555 1_555 yes
Ti(1) S(3) Ru(2) C(21) -89.4(5) 1_555 1_555 1_555 1_555 yes
Ti(1) S(3) Ru(2) C(22) -158.0(4) 1_555 1_555 1_555 1_555 yes
Ti(1) S(3) Ru(2) C(23) -152.6(3) 1_555 1_555 1_555 1_555 yes
Ti(1) S(3) Ru(2) C(24) -119.6(3) 1_555 1_555 1_555 1_555 yes
Ti(1) S(3) Ru(2) C(25) -86.9(3) 1_555 1_555 1_555 1_555 yes
Ti(1) C(1) C(2) C(3) 67.1(8) 1_555 1_555 1_555 1_555 yes
Ti(1) C(1) C(5) C(4) -66.9(9) 1_555 1_555 1_555 1_555 yes
Ti(1) C(2) C(1) C(5) -66.5(8) 1_555 1_555 1_555 1_555 yes
Ti(1) C(2) C(3) C(4) 66.6(9) 1_555 1_555 1_555 1_555 yes
Ti(1) C(3) C(2) C(1) -66.9(8) 1_555 1_555 1_555 1_555 yes
Ti(1) C(3) C(4) C(5) 65.6(9) 1_555 1_555 1_555 1_555 yes
Ti(1) C(4) C(3) C(2) -65.7(9) 1_555 1_555 1_555 1_555 yes
Ti(1) C(4) C(5) C(1) 65.7(8) 1_555 1_555 1_555 1_555 yes
Ti(1) C(5) C(1) C(2) 66.3(8) 1_555 1_555 1_555 1_555 yes
Ti(1) C(5) C(4) C(3) -65.3(9) 1_555 1_555 1_555 1_555 yes
Ti(2) Ru(1) Ru(2) S(2) -36.00(7) 1_555 1_555 1_555 1_555 yes
Ti(2) Ru(1) Ru(2) S(3) -110.01(8) 1_555 1_555 1_555 1_555 yes
Ti(2) Ru(1) Ru(2) S(4) 59.35(8) 1_555 1_555 1_555 1_555 yes
Ti(2) Ru(1) Ru(2) C(21) 84.3(6) 1_555 1_555 1_555 1_555 yes
Ti(2) Ru(1) Ru(2) C(22) 115.1(3) 1_555 1_555 1_555 1_555 yes
Ti(2) Ru(1) Ru(2) C(23) 154.8(3) 1_555 1_555 1_555 1_555 yes
Ti(2) Ru(1) Ru(2) C(24) -166.6(3) 1_555 1_555 1_555 1_555 yes
Ti(2) Ru(1) Ru(2) C(25) -135.3(8) 1_555 1_555 1_555 1_555 yes
Ti(2) Ru(1) C(11) C(12) -90.9(5) 1_555 1_555 1_555 1_555 yes
Ti(2) Ru(1) C(11) C(15) 149.9(5) 1_555 1_555 1_555 1_555 yes
Ti(2) Ru(1) C(11) C(16) 29.3(10) 1_555 1_555 1_555 1_555 yes
Ti(2) Ru(1) C(12) C(11) 109.6(5) 1_555 1_555 1_555 1_555 yes
Ti(2) Ru(1) C(12) C(13) -132.8(5) 1_555 1_555 1_555 1_555 yes
Ti(2) Ru(1) C(12) C(17) -12(1) 1_555 1_555 1_555 1_555 yes
Ti(2) Ru(1) C(13) C(12) 71.7(6) 1_555 1_555 1_555 1_555 yes
Ti(2) Ru(1) C(13) C(14) -172.2(4) 1_555 1_555 1_555 1_555 yes
Ti(2) Ru(1) C(13) C(18) -49(1) 1_555 1_555 1_555 1_555 yes
Ti(2) Ru(1) C(14) C(13) 39(1) 1_555 1_555 1_555 1_555 yes
Ti(2) Ru(1) C(14) C(15) 157(1) 1_555 1_555 1_555 1_555 yes
Ti(2) Ru(1) C(14) C(19) -84(1) 1_555 1_555 1_555 1_555 yes
Ti(2) Ru(1) C(15) C(11) -57.8(8) 1_555 1_555 1_555 1_555 yes
Ti(2) Ru(1) C(15) C(14) -173.4(4) 1_555 1_555 1_555 1_555 yes
Ti(2) Ru(1) C(15) C(20) 66(1) 1_555 1_555 1_555 1_555 yes
Ti(2) Ru(2) Ru(1) S(1) 38.10(7) 1_555 1_555 1_555 1_555 yes
Ti(2) Ru(2) Ru(1) S(3) 110.01(8) 1_555 1_555 1_555 1_555 yes
Ti(2) Ru(2) Ru(1) S(4) -59.35(8) 1_555 1_555 1_555 1_555 yes
Ti(2) Ru(2) Ru(1) C(11) -128(1) 1_555 1_555 1_555 1_555 yes
Ti(2) Ru(2) Ru(1) C(12) -99.3(3) 1_555 1_555 1_555 1_555 yes
Ti(2) Ru(2) Ru(1) C(13) -132.1(3) 1_555 1_555 1_555 1_555 yes
Ti(2) Ru(2) Ru(1) C(14) -172.2(3) 1_555 1_555 1_555 1_555 yes
Ti(2) Ru(2) Ru(1) C(15) 156.2(4) 1_555 1_555 1_555 1_555 yes
Ti(2) Ru(2) C(21) C(22) 117.1(5) 1_555 1_555 1_555 1_555 yes
Ti(2) Ru(2) C(21) C(25) -125.6(5) 1_555 1_555 1_555 1_555 yes
Ti(2) Ru(2) C(21) C(26) -5(1) 1_555 1_555 1_555 1_555 yes
Ti(2) Ru(2) C(22) C(21) -84.5(5) 1_555 1_555 1_555 1_555 yes
Ti(2) Ru(2) C(22) C(23) 158.5(4) 1_555 1_555 1_555 1_555 yes
Ti(2) Ru(2) C(22) C(27) 35(1) 1_555 1_555 1_555 1_555 yes
Ti(2) Ru(2) C(23) C(22) -48.7(9) 1_555 1_555 1_555 1_555 yes
Ti(2) Ru(2) C(23) C(24) -166.5(4) 1_555 1_555 1_555 1_555 yes
Ti(2) Ru(2) C(23) C(28) 72(1) 1_555 1_555 1_555 1_555 yes
Ti(2) Ru(2) C(24) C(23) 158.1(7) 1_555 1_555 1_555 1_555 yes
Ti(2) Ru(2) C(24) C(25) 39(1) 1_555 1_555 1_555 1_555 yes
Ti(2) Ru(2) C(24) C(29) -80(1) 1_555 1_555 1_555 1_555 yes
Ti(2) Ru(2) C(25) C(21) 77.7(6) 1_555 1_555 1_555 1_555 yes
Ti(2) Ru(2) C(25) C(24) -167.8(4) 1_555 1_555 1_555 1_555 yes
Ti(2) Ru(2) C(25) C(30) -46(1) 1_555 1_555 1_555 1_555 yes
Ti(2) S(1) Ru(1) S(3) -95.37(8) 1_555 1_555 1_555 1_555 yes
Ti(2) S(1) Ru(1) S(4) 7.88(10) 1_555 1_555 1_555 1_555 yes
Ti(2) S(1) Ru(1) C(11) 132.9(3) 1_555 1_555 1_555 1_555 yes
Ti(2) S(1) Ru(1) C(12) 104.7(3) 1_555 1_555 1_555 1_555 yes
Ti(2) S(1) Ru(1) C(13) 115.7(6) 1_555 1_555 1_555 1_555 yes
Ti(2) S(1) Ru(1) C(14) 178.8(4) 1_555 1_555 1_555 1_555 yes
Ti(2) S(1) Ru(1) C(15) 168.4(3) 1_555 1_555 1_555 1_555 yes
Ti(2) S(1) Ti(1) Cl(1) 162.60(9) 1_555 1_555 1_555 1_555 yes
Ti(2) S(1) Ti(1) Cl(2) 76.4(2) 1_555 1_555 1_555 1_555 yes
Ti(2) S(1) Ti(1) S(2) 7.88(8) 1_555 1_555 1_555 1_555 yes
Ti(2) S(1) Ti(1) S(3) 82.86(9) 1_555 1_555 1_555 1_555 yes
Ti(2) S(1) Ti(1) C(1) -118.2(4) 1_555 1_555 1_555 1_555 yes
Ti(2) S(1) Ti(1) C(2) -119.1(3) 1_555 1_555 1_555 1_555 yes
Ti(2) S(1) Ti(1) C(3) -88.6(4) 1_555 1_555 1_555 1_555 yes
Ti(2) S(1) Ti(1) C(4) -65.5(3) 1_555 1_555 1_555 1_555 yes
Ti(2) S(1) Ti(1) C(5) -77.1(5) 1_555 1_555 1_555 1_555 yes
Ti(2) S(2) Ru(2) S(3) 92.93(9) 1_555 1_555 1_555 1_555 yes
Ti(2) S(2) Ru(2) S(4) -10.68(9) 1_555 1_555 1_555 1_555 yes
Ti(2) S(2) Ru(2) C(21) -118.5(3) 1_555 1_555 1_555 1_555 yes
Ti(2) S(2) Ru(2) C(22) -106.5(3) 1_555 1_555 1_555 1_555 yes
Ti(2) S(2) Ru(2) C(23) -157.2(4) 1_555 1_555 1_555 1_555 yes
Ti(2) S(2) Ru(2) C(24) -179.2(2) 1_555 1_555 1_555 1_555 yes
Ti(2) S(2) Ru(2) C(25) -155.0(3) 1_555 1_555 1_555 1_555 yes
Ti(2) S(2) Ti(1) Cl(1) -74.4(2) 1_555 1_555 1_555 1_555 yes
Ti(2) S(2) Ti(1) Cl(2) -160.93(10) 1_555 1_555 1_555 1_555 yes
Ti(2) S(2) Ti(1) S(1) -7.89(8) 1_555 1_555 1_555 1_555 yes
Ti(2) S(2) Ti(1) S(3) -81.88(9) 1_555 1_555 1_555 1_555 yes
Ti(2) S(2) Ti(1) C(1) 116.5(4) 1_555 1_555 1_555 1_555 yes
Ti(2) S(2) Ti(1) C(2) 75.0(5) 1_555 1_555 1_555 1_555 yes
Ti(2) S(2) Ti(1) C(3) 68.8(3) 1_555 1_555 1_555 1_555 yes
Ti(2) S(2) Ti(1) C(4) 93.2(4) 1_555 1_555 1_555 1_555 yes
Ti(2) S(2) Ti(1) C(5) 121.5(3) 1_555 1_555 1_555 1_555 yes
Ti(2) S(4) Ru(1) S(1) -7.90(10) 1_555 1_555 1_555 1_555 yes
Ti(2) S(4) Ru(1) S(3) 74.31(9) 1_555 1_555 1_555 1_555 yes
Ti(2) S(4) Ru(1) C(11) -105.6(3) 1_555 1_555 1_555 1_555 yes
Ti(2) S(4) Ru(1) C(12) -122.7(2) 1_555 1_555 1_555 1_555 yes
Ti(2) S(4) Ru(1) C(13) -160.2(3) 1_555 1_555 1_555 1_555 yes
Ti(2) S(4) Ru(1) C(14) 179.2(3) 1_555 1_555 1_555 1_555 yes
Ti(2) S(4) Ru(1) C(15) -145.2(5) 1_555 1_555 1_555 1_555 yes
Ti(2) S(4) Ru(2) S(2) 10.71(9) 1_555 1_555 1_555 1_555 yes
Ti(2) S(4) Ru(2) S(3) -71.89(9) 1_555 1_555 1_555 1_555 yes
Ti(2) S(4) Ru(2) C(21) 109.0(3) 1_555 1_555 1_555 1_555 yes
Ti(2) S(4) Ru(2) C(22) 141.7(3) 1_555 1_555 1_555 1_555 yes
Ti(2) S(4) Ru(2) C(23) 173.2(2) 1_555 1_555 1_555 1_555 yes
Ti(2) S(4) Ru(2) C(24) 172.9(4) 1_555 1_555 1_555 1_555 yes
Ti(2) S(4) Ru(2) C(25) 106.8(4) 1_555 1_555 1_555 1_555 yes
Ti(2) C(6) C(7) C(8) 66.5(9) 1_555 1_555 1_555 1_555 yes
Ti(2) C(6) C(10) C(9) -65.3(8) 1_555 1_555 1_555 1_555 yes
Ti(2) C(7) C(6) C(10) -64.7(8) 1_555 1_555 1_555 1_555 yes
Ti(2) C(7) C(8) C(9) 65.3(7) 1_555 1_555 1_555 1_555 yes
Ti(2) C(8) C(7) C(6) -66.8(9) 1_555 1_555 1_555 1_555 yes
Ti(2) C(8) C(9) C(10) 65.6(8) 1_555 1_555 1_555 1_555 yes
Ti(2) C(9) C(8) C(7) -65.0(7) 1_555 1_555 1_555 1_555 yes
Ti(2) C(9) C(10) C(6) 65.9(8) 1_555 1_555 1_555 1_555 yes
Ti(2) C(10) C(6) C(7) 64.0(9) 1_555 1_555 1_555 1_555 yes
Ti(2) C(10) C(9) C(8) -65.5(7) 1_555 1_555 1_555 1_555 yes
Cl(1) Ti(1) C(1) C(2) 79.6(10) 1_555 1_555 1_555 1_555 yes
Cl(1) Ti(1) C(1) C(5) -165.9(10) 1_555 1_555 1_555 1_555 yes
Cl(1) Ti(1) C(2) C(1) -94.7(10) 1_555 1_555 1_555 1_555 yes
Cl(1) Ti(1) C(2) C(3) 154(1) 1_555 1_555 1_555 1_555 yes
Cl(1) Ti(1) C(3) C(2) -26(1) 1_555 1_555 1_555 1_555 yes
Cl(1) Ti(1) C(3) C(4) -146.4(9) 1_555 1_555 1_555 1_555 yes
Cl(1) Ti(1) C(4) C(3) 45(1) 1_555 1_555 1_555 1_555 yes
Cl(1) Ti(1) C(4) C(5) -70(1) 1_555 1_555 1_555 1_555 yes
Cl(1) Ti(1) C(5) C(1) 15(1) 1_555 1_555 1_555 1_555 yes
Cl(1) Ti(1) C(5) C(4) 129.2(10) 1_555 1_555 1_555 1_555 yes
Cl(2) Ti(1) C(1) C(2) 171.4(10) 1_555 1_555 1_555 1_555 yes
Cl(2) Ti(1) C(1) C(5) -74.0(9) 1_555 1_555 1_555 1_555 yes
Cl(2) Ti(1) C(2) C(1) -9(1) 1_555 1_555 1_555 1_555 yes
Cl(2) Ti(1) C(2) C(3) -120.8(10) 1_555 1_555 1_555 1_555 yes
Cl(2) Ti(1) C(3) C(2) 80(1) 1_555 1_555 1_555 1_555 yes
Cl(2) Ti(1) C(3) C(4) -38(1) 1_555 1_555 1_555 1_555 yes
Cl(2) Ti(1) C(4) C(3) 150.4(9) 1_555 1_555 1_555 1_555 yes
Cl(2) Ti(1) C(4) C(5) 34.9(10) 1_555 1_555 1_555 1_555 yes
Cl(2) Ti(1) C(5) C(1) 101.0(10) 1_555 1_555 1_555 1_555 yes
Cl(2) Ti(1) C(5) C(4) -145(1) 1_555 1_555 1_555 1_555 yes
S(1) Ru(1) Ru(2) S(2) 2.10(9) 1_555 1_555 1_555 1_555 yes
S(1) Ru(1) Ru(2) S(3) -71.90(9) 1_555 1_555 1_555 1_555 yes
S(1) Ru(1) Ru(2) S(4) 97.45(9) 1_555 1_555 1_555 1_555 yes
S(1) Ru(1) Ru(2) C(21) 122.4(6) 1_555 1_555 1_555 1_555 yes
S(1) Ru(1) Ru(2) C(22) 153.2(3) 1_555 1_555 1_555 1_555 yes
S(1) Ru(1) Ru(2) C(23) -167.1(3) 1_555 1_555 1_555 1_555 yes
S(1) Ru(1) Ru(2) C(24) -128.4(3) 1_555 1_555 1_555 1_555 yes
S(1) Ru(1) Ru(2) C(25) -97.2(8) 1_555 1_555 1_555 1_555 yes
S(1) Ru(1) Ti(2) S(2) -89.8(1) 1_555 1_555 1_555 1_555 yes
S(1) Ru(1) Ti(2) S(4) 169.9(1) 1_555 1_555 1_555 1_555 yes
S(1) Ru(1) Ti(2) C(6) 123.1(5) 1_555 1_555 1_555 1_555 yes
S(1) Ru(1) Ti(2) C(7) 145.6(8) 1_555 1_555 1_555 1_555 yes
S(1) Ru(1) Ti(2) C(8) 39(1) 1_555 1_555 1_555 1_555 yes
S(1) Ru(1) Ti(2) C(9) 51.0(5) 1_555 1_555 1_555 1_555 yes
S(1) Ru(1) Ti(2) C(10) 86.4(5) 1_555 1_555 1_555 1_555 yes
S(1) Ru(1) C(11) C(12) -132.6(5) 1_555 1_555 1_555 1_555 yes
S(1) Ru(1) C(11) C(15) 108.2(6) 1_555 1_555 1_555 1_555 yes
S(1) Ru(1) C(11) C(16) -12.4(9) 1_555 1_555 1_555 1_555 yes
S(1) Ru(1) C(12) C(11) 53.6(6) 1_555 1_555 1_555 1_555 yes
S(1) Ru(1) C(12) C(13) 171.2(5) 1_555 1_555 1_555 1_555 yes
S(1) Ru(1) C(12) C(17) -68.7(10) 1_555 1_555 1_555 1_555 yes
S(1) Ru(1) C(13) C(12) -16.6(9) 1_555 1_555 1_555 1_555 yes
S(1) Ru(1) C(13) C(14) 99.5(7) 1_555 1_555 1_555 1_555 yes
S(1) Ru(1) C(13) C(18) -138.3(8) 1_555 1_555 1_555 1_555 yes
S(1) Ru(1) C(14) C(13) -133.9(5) 1_555 1_555 1_555 1_555 yes
S(1) Ru(1) C(14) C(15) -16.7(7) 1_555 1_555 1_555 1_555 yes
S(1) Ru(1) C(14) C(19) 101.6(9) 1_555 1_555 1_555 1_555 yes
S(1) Ru(1) C(15) C(11) -75.6(6) 1_555 1_555 1_555 1_555 yes
S(1) Ru(1) C(15) C(14) 168.7(5) 1_555 1_555 1_555 1_555 yes
S(1) Ru(1) C(15) C(20) 48.3(9) 1_555 1_555 1_555 1_555 yes
S(1) Ti(1) C(1) C(2) -1(1) 1_555 1_555 1_555 1_555 yes
S(1) Ti(1) C(1) C(5) 113(1) 1_555 1_555 1_555 1_555 yes
S(1) Ti(1) C(2) C(1) 178.7(9) 1_555 1_555 1_555 1_555 yes
S(1) Ti(1) C(2) C(3) 67.7(10) 1_555 1_555 1_555 1_555 yes
S(1) Ti(1) C(3) C(2) -108(1) 1_555 1_555 1_555 1_555 yes
S(1) Ti(1) C(3) C(4) 131(1) 1_555 1_555 1_555 1_555 yes
S(1) Ti(1) C(4) C(3) -47.7(10) 1_555 1_555 1_555 1_555 yes
S(1) Ti(1) C(4) C(5) -163.1(9) 1_555 1_555 1_555 1_555 yes
S(1) Ti(1) C(5) C(1) -91(1) 1_555 1_555 1_555 1_555 yes
S(1) Ti(1) C(5) C(4) 21(1) 1_555 1_555 1_555 1_555 yes
S(1) Ti(2) Ru(1) S(3) 78.91(9) 1_555 1_555 1_555 1_555 yes
S(1) Ti(2) Ru(1) S(4) -169.9(1) 1_555 1_555 1_555 1_555 yes
S(1) Ti(2) Ru(1) C(11) -59.8(3) 1_555 1_555 1_555 1_555 yes
S(1) Ti(2) Ru(1) C(12) -100.6(3) 1_555 1_555 1_555 1_555 yes
S(1) Ti(2) Ru(1) C(13) -140.7(4) 1_555 1_555 1_555 1_555 yes
S(1) Ti(2) Ru(1) C(14) -174(1) 1_555 1_555 1_555 1_555 yes
S(1) Ti(2) Ru(1) C(15) -23.0(5) 1_555 1_555 1_555 1_555 yes
S(1) Ti(2) Ru(2) S(2) 90.1(1) 1_555 1_555 1_555 1_555 yes
S(1) Ti(2) Ru(2) S(3) 8.89(10) 1_555 1_555 1_555 1_555 yes
S(1) Ti(2) Ru(2) S(4) -103.9(1) 1_555 1_555 1_555 1_555 yes
S(1) Ti(2) Ru(2) C(21) 165.2(3) 1_555 1_555 1_555 1_555 yes
S(1) Ti(2) Ru(2) C(22) -153.8(3) 1_555 1_555 1_555 1_555 yes
S(1) Ti(2) Ru(2) C(23) -120.5(6) 1_555 1_555 1_555 1_555 yes
S(1) Ti(2) Ru(2) C(24) 93.2(9) 1_555 1_555 1_555 1_555 yes
S(1) Ti(2) Ru(2) C(25) 124.2(3) 1_555 1_555 1_555 1_555 yes
S(1) Ti(2) C(6) C(7) -127(1) 1_555 1_555 1_555 1_555 yes
S(1) Ti(2) C(6) C(10) -12(1) 1_555 1_555 1_555 1_555 yes
S(1) Ti(2) C(7) C(6) 91(1) 1_555 1_555 1_555 1_555 yes
S(1) Ti(2) C(7) C(8) -24(1) 1_555 1_555 1_555 1_555 yes
S(1) Ti(2) C(8) C(7) 165.0(9) 1_555 1_555 1_555 1_555 yes
S(1) Ti(2) C(8) C(9) 49.8(10) 1_555 1_555 1_555 1_555 yes
S(1) Ti(2) C(9) C(8) -135.9(9) 1_555 1_555 1_555 1_555 yes
S(1) Ti(2) C(9) C(10) 109.2(9) 1_555 1_555 1_555 1_555 yes
S(1) Ti(2) C(10) C(6) 170(1) 1_555 1_555 1_555 1_555 yes
S(1) Ti(2) C(10) C(9) -74.5(9) 1_555 1_555 1_555 1_555 yes
S(2) Ru(2) Ru(1) S(3) 74.00(9) 1_555 1_555 1_555 1_555 yes
S(2) Ru(2) Ru(1) S(4) -95.36(9) 1_555 1_555 1_555 1_555 yes
S(2) Ru(2) Ru(1) C(11) -164(1) 1_555 1_555 1_555 1_555 yes
S(2) Ru(2) Ru(1) C(12) -135.3(3) 1_555 1_555 1_555 1_555 yes
S(2) Ru(2) Ru(1) C(13) -168.1(3) 1_555 1_555 1_555 1_555 yes
S(2) Ru(2) Ru(1) C(14) 151.8(3) 1_555 1_555 1_555 1_555 yes
S(2) Ru(2) Ru(1) C(15) 120.2(4) 1_555 1_555 1_555 1_555 yes
S(2) Ru(2) Ti(2) S(4) -166.0(1) 1_555 1_555 1_555 1_555 yes
S(2) Ru(2) Ti(2) C(6) -117.8(6) 1_555 1_555 1_555 1_555 yes
S(2) Ru(2) Ti(2) C(7) -79.2(6) 1_555 1_555 1_555 1_555 yes
S(2) Ru(2) Ti(2) C(8) -44.9(5) 1_555 1_555 1_555 1_555 yes
S(2) Ru(2) Ti(2) C(9) -41(2) 1_555 1_555 1_555 1_555 yes
S(2) Ru(2) Ti(2) C(10) -148.4(7) 1_555 1_555 1_555 1_555 yes
S(2) Ru(2) C(21) C(22) 164.7(5) 1_555 1_555 1_555 1_555 yes
S(2) Ru(2) C(21) C(25) -78.0(5) 1_555 1_555 1_555 1_555 yes
S(2) Ru(2) C(21) C(26) 42.4(10) 1_555 1_555 1_555 1_555 yes
S(2) Ru(2) C(22) C(21) -20.3(6) 1_555 1_555 1_555 1_555 yes
S(2) Ru(2) C(22) C(23) -137.3(5) 1_555 1_555 1_555 1_555 yes
S(2) Ru(2) C(22) C(27) 99.9(9) 1_555 1_555 1_555 1_555 yes
S(2) Ru(2) C(23) C(22) 82.9(7) 1_555 1_555 1_555 1_555 yes
S(2) Ru(2) C(23) C(24) -34.9(8) 1_555 1_555 1_555 1_555 yes
S(2) Ru(2) C(23) C(28) -155.7(8) 1_555 1_555 1_555 1_555 yes
S(2) Ru(2) C(24) C(23) 160.7(4) 1_555 1_555 1_555 1_555 yes
S(2) Ru(2) C(24) C(25) 42.5(6) 1_555 1_555 1_555 1_555 yes
S(2) Ru(2) C(24) C(29) -78.3(10) 1_555 1_555 1_555 1_555 yes
S(2) Ru(2) C(25) C(21) 103.0(5) 1_555 1_555 1_555 1_555 yes
S(2) Ru(2) C(25) C(24) -142.6(5) 1_555 1_555 1_555 1_555 yes
S(2) Ru(2) C(25) C(30) -21.5(10) 1_555 1_555 1_555 1_555 yes
S(2) Ti(1) C(1) C(2) -105(1) 1_555 1_555 1_555 1_555 yes
S(2) Ti(1) C(1) C(5) 9(1) 1_555 1_555 1_555 1_555 yes
S(2) Ti(1) C(2) C(1) 99(1) 1_555 1_555 1_555 1_555 yes
S(2) Ti(1) C(2) C(3) -11(1) 1_555 1_555 1_555 1_555 yes
S(2) Ti(1) C(3) C(2) 170.5(9) 1_555 1_555 1_555 1_555 yes
S(2) Ti(1) C(3) C(4) 50.6(10) 1_555 1_555 1_555 1_555 yes
S(2) Ti(1) C(4) C(3) -127(1) 1_555 1_555 1_555 1_555 yes
S(2) Ti(1) C(4) C(5) 117(1) 1_555 1_555 1_555 1_555 yes
S(2) Ti(1) C(5) C(1) -172.5(9) 1_555 1_555 1_555 1_555 yes
S(2) Ti(1) C(5) C(4) -59.0(9) 1_555 1_555 1_555 1_555 yes
S(2) Ti(2) Ru(1) S(3) -10.88(9) 1_555 1_555 1_555 1_555 yes
S(2) Ti(2) Ru(1) S(4) 100.3(1) 1_555 1_555 1_555 1_555 yes
S(2) Ti(2) Ru(1) C(11) -149.6(3) 1_555 1_555 1_555 1_555 yes
S(2) Ti(2) Ru(1) C(12) 169.6(3) 1_555 1_555 1_555 1_555 yes
S(2) Ti(2) Ru(1) C(13) 129.6(3) 1_555 1_555 1_555 1_555 yes
S(2) Ti(2) Ru(1) C(14) 95(1) 1_555 1_555 1_555 1_555 yes
S(2) Ti(2) Ru(1) C(15) -112.8(5) 1_555 1_555 1_555 1_555 yes
S(2) Ti(2) Ru(2) S(3) -81.22(10) 1_555 1_555 1_555 1_555 yes
S(2) Ti(2) Ru(2) S(4) 166.0(1) 1_555 1_555 1_555 1_555 yes
S(2) Ti(2) Ru(2) C(21) 75.0(3) 1_555 1_555 1_555 1_555 yes
S(2) Ti(2) Ru(2) C(22) 116.1(3) 1_555 1_555 1_555 1_555 yes
S(2) Ti(2) Ru(2) C(23) 149.4(6) 1_555 1_555 1_555 1_555 yes
S(2) Ti(2) Ru(2) C(24) 3.0(9) 1_555 1_555 1_555 1_555 yes
S(2) Ti(2) Ru(2) C(25) 34.1(3) 1_555 1_555 1_555 1_555 yes
S(2) Ti(2) C(6) C(7) 27(1) 1_555 1_555 1_555 1_555 yes
S(2) Ti(2) C(6) C(10) 143(1) 1_555 1_555 1_555 1_555 yes
S(2) Ti(2) C(7) C(6) -158.9(10) 1_555 1_555 1_555 1_555 yes
S(2) Ti(2) C(7) C(8) 84.5(10) 1_555 1_555 1_555 1_555 yes
S(2) Ti(2) C(8) C(7) -99(1) 1_555 1_555 1_555 1_555 yes
S(2) Ti(2) C(8) C(9) 145.1(9) 1_555 1_555 1_555 1_555 yes
S(2) Ti(2) C(9) C(8) -41.9(10) 1_555 1_555 1_555 1_555 yes
S(2) Ti(2) C(9) C(10) -156.8(9) 1_555 1_555 1_555 1_555 yes
S(2) Ti(2) C(10) C(6) -71(1) 1_555 1_555 1_555 1_555 yes
S(2) Ti(2) C(10) C(9) 43(1) 1_555 1_555 1_555 1_555 yes
S(3) Ru(1) Ru(2) S(4) 169.36(10) 1_555 1_555 1_555 1_555 yes
S(3) Ru(1) Ru(2) C(21) -165.7(6) 1_555 1_555 1_555 1_555 yes
S(3) Ru(1) Ru(2) C(22) -134.9(3) 1_555 1_555 1_555 1_555 yes
S(3) Ru(1) Ru(2) C(23) -95.2(3) 1_555 1_555 1_555 1_555 yes
S(3) Ru(1) Ru(2) C(24) -56.5(3) 1_555 1_555 1_555 1_555 yes
S(3) Ru(1) Ru(2) C(25) -25.3(8) 1_555 1_555 1_555 1_555 yes
S(3) Ru(1) Ti(2) S(4) -111.2(1) 1_555 1_555 1_555 1_555 yes
S(3) Ru(1) Ti(2) C(6) -158.0(5) 1_555 1_555 1_555 1_555 yes
S(3) Ru(1) Ti(2) C(7) -135.5(8) 1_555 1_555 1_555 1_555 yes
S(3) Ru(1) Ti(2) C(8) 118(1) 1_555 1_555 1_555 1_555 yes
S(3) Ru(1) Ti(2) C(9) 129.9(5) 1_555 1_555 1_555 1_555 yes
S(3) Ru(1) Ti(2) C(10) 165.3(5) 1_555 1_555 1_555 1_555 yes
S(3) Ru(1) C(11) C(12) 150.1(5) 1_555 1_555 1_555 1_555 yes
S(3) Ru(1) C(11) C(15) 30.9(7) 1_555 1_555 1_555 1_555 yes
S(3) Ru(1) C(11) C(16) -89.7(9) 1_555 1_555 1_555 1_555 yes
S(3) Ru(1) C(12) C(11) -69.2(9) 1_555 1_555 1_555 1_555 yes
S(3) Ru(1) C(12) C(13) 48(1) 1_555 1_555 1_555 1_555 yes
S(3) Ru(1) C(12) C(17) 168.5(6) 1_555 1_555 1_555 1_555 yes
S(3) Ru(1) C(13) C(12) -158.7(5) 1_555 1_555 1_555 1_555 yes
S(3) Ru(1) C(13) C(14) -42.6(6) 1_555 1_555 1_555 1_555 yes
S(3) Ru(1) C(13) C(18) 79(1) 1_555 1_555 1_555 1_555 yes
S(3) Ru(1) C(14) C(13) 145.9(5) 1_555 1_555 1_555 1_555 yes
S(3) Ru(1) C(14) C(15) -97.0(5) 1_555 1_555 1_555 1_555 yes
S(3) Ru(1) C(14) C(19) 21.4(10) 1_555 1_555 1_555 1_555 yes
S(3) Ru(1) C(15) C(11) -157.0(5) 1_555 1_555 1_555 1_555 yes
S(3) Ru(1) C(15) C(14) 87.3(5) 1_555 1_555 1_555 1_555 yes
S(3) Ru(1) C(15) C(20) -33.0(9) 1_555 1_555 1_555 1_555 yes
S(3) Ru(2) Ru(1) S(4) -169.36(10) 1_555 1_555 1_555 1_555 yes
S(3) Ru(2) Ru(1) C(11) 121(1) 1_555 1_555 1_555 1_555 yes
S(3) Ru(2) Ru(1) C(12) 150.7(3) 1_555 1_555 1_555 1_555 yes
S(3) Ru(2) Ru(1) C(13) 117.9(3) 1_555 1_555 1_555 1_555 yes
S(3) Ru(2) Ru(1) C(14) 77.8(3) 1_555 1_555 1_555 1_555 yes
S(3) Ru(2) Ru(1) C(15) 46.2(4) 1_555 1_555 1_555 1_555 yes
S(3) Ru(2) Ti(2) S(4) 112.8(1) 1_555 1_555 1_555 1_555 yes
S(3) Ru(2) Ti(2) C(6) 161.0(6) 1_555 1_555 1_555 1_555 yes
S(3) Ru(2) Ti(2) C(7) -160.4(6) 1_555 1_555 1_555 1_555 yes
S(3) Ru(2) Ti(2) C(8) -126.1(5) 1_555 1_555 1_555 1_555 yes
S(3) Ru(2) Ti(2) C(9) -122(2) 1_555 1_555 1_555 1_555 yes
S(3) Ru(2) Ti(2) C(10) 130.3(7) 1_555 1_555 1_555 1_555 yes
S(3) Ru(2) C(21) C(22) -113.5(6) 1_555 1_555 1_555 1_555 yes
S(3) Ru(2) C(21) C(25) 3.9(8) 1_555 1_555 1_555 1_555 yes
S(3) Ru(2) C(21) C(26) 124.3(8) 1_555 1_555 1_555 1_555 yes
S(3) Ru(2) C(22) C(21) 125.8(5) 1_555 1_555 1_555 1_555 yes
S(3) Ru(2) C(22) C(23) 8.8(8) 1_555 1_555 1_555 1_555 yes
S(3) Ru(2) C(22) C(27) -114.0(8) 1_555 1_555 1_555 1_555 yes
S(3) Ru(2) C(23) C(22) -174.6(5) 1_555 1_555 1_555 1_555 yes
S(3) Ru(2) C(23) C(24) 67.7(5) 1_555 1_555 1_555 1_555 yes
S(3) Ru(2) C(23) C(28) -53(1) 1_555 1_555 1_555 1_555 yes
S(3) Ru(2) C(24) C(23) -118.3(5) 1_555 1_555 1_555 1_555 yes
S(3) Ru(2) C(24) C(25) 123.5(5) 1_555 1_555 1_555 1_555 yes
S(3) Ru(2) C(24) C(29) 2.7(9) 1_555 1_555 1_555 1_555 yes
S(3) Ru(2) C(25) C(21) -177.8(5) 1_555 1_555 1_555 1_555 yes
S(3) Ru(2) C(25) C(24) -63.4(5) 1_555 1_555 1_555 1_555 yes
S(3) Ru(2) C(25) C(30) 57(1) 1_555 1_555 1_555 1_555 yes
S(3) Ti(1) C(1) C(2) 121.9(8) 1_555 1_555 1_555 1_555 yes
S(3) Ti(1) C(1) C(5) -123.6(8) 1_555 1_555 1_555 1_555 yes
S(3) Ti(1) C(2) C(1) -132.8(7) 1_555 1_555 1_555 1_555 yes
S(3) Ti(1) C(2) C(3) 116.2(8) 1_555 1_555 1_555 1_555 yes
S(3) Ti(1) C(3) C(2) -124.5(8) 1_555 1_555 1_555 1_555 yes
S(3) Ti(1) C(3) C(4) 115.6(9) 1_555 1_555 1_555 1_555 yes
S(3) Ti(1) C(4) C(3) -118.2(8) 1_555 1_555 1_555 1_555 yes
S(3) Ti(1) C(4) C(5) 126.4(8) 1_555 1_555 1_555 1_555 yes
S(3) Ti(1) C(5) C(1) 132.7(7) 1_555 1_555 1_555 1_555 yes
S(3) Ti(1) C(5) C(4) -113.7(8) 1_555 1_555 1_555 1_555 yes
S(4) Ru(1) Ru(2) C(21) 24.9(6) 1_555 1_555 1_555 1_555 yes
S(4) Ru(1) Ru(2) C(22) 55.7(3) 1_555 1_555 1_555 1_555 yes
S(4) Ru(1) Ru(2) C(23) 95.5(3) 1_555 1_555 1_555 1_555 yes
S(4) Ru(1) Ru(2) C(24) 134.1(3) 1_555 1_555 1_555 1_555 yes
S(4) Ru(1) Ru(2) C(25) 165.4(8) 1_555 1_555 1_555 1_555 yes
S(4) Ru(1) Ti(2) C(6) -46.8(5) 1_555 1_555 1_555 1_555 yes
S(4) Ru(1) Ti(2) C(7) -24.3(8) 1_555 1_555 1_555 1_555 yes
S(4) Ru(1) Ti(2) C(8) -130(1) 1_555 1_555 1_555 1_555 yes
S(4) Ru(1) Ti(2) C(9) -118.9(5) 1_555 1_555 1_555 1_555 yes
S(4) Ru(1) Ti(2) C(10) -83.5(5) 1_555 1_555 1_555 1_555 yes
S(4) Ru(1) C(11) C(12) -30.0(6) 1_555 1_555 1_555 1_555 yes
S(4) Ru(1) C(11) C(15) -149.2(5) 1_555 1_555 1_555 1_555 yes
S(4) Ru(1) C(11) C(16) 90.2(9) 1_555 1_555 1_555 1_555 yes
S(4) Ru(1) C(12) C(11) 155.6(5) 1_555 1_555 1_555 1_555 yes
S(4) Ru(1) C(12) C(13) -86.9(6) 1_555 1_555 1_555 1_555 yes
S(4) Ru(1) C(12) C(17) 33.2(9) 1_555 1_555 1_555 1_555 yes
S(4) Ru(1) C(13) C(12) 93.7(6) 1_555 1_555 1_555 1_555 yes
S(4) Ru(1) C(13) C(14) -150.2(5) 1_555 1_555 1_555 1_555 yes
S(4) Ru(1) C(13) C(18) -27.9(10) 1_555 1_555 1_555 1_555 yes
S(4) Ru(1) C(14) C(13) 35.6(6) 1_555 1_555 1_555 1_555 yes
S(4) Ru(1) C(14) C(15) 152.8(5) 1_555 1_555 1_555 1_555 yes
S(4) Ru(1) C(14) C(19) -88.9(10) 1_555 1_555 1_555 1_555 yes
S(4) Ru(1) C(15) C(11) 61.4(8) 1_555 1_555 1_555 1_555 yes
S(4) Ru(1) C(15) C(14) -54.3(9) 1_555 1_555 1_555 1_555 yes
S(4) Ru(1) C(15) C(20) -174.6(6) 1_555 1_555 1_555 1_555 yes
S(4) Ru(2) Ru(1) C(11) -68(1) 1_555 1_555 1_555 1_555 yes
S(4) Ru(2) Ru(1) C(12) -39.9(3) 1_555 1_555 1_555 1_555 yes
S(4) Ru(2) Ru(1) C(13) -72.7(3) 1_555 1_555 1_555 1_555 yes
S(4) Ru(2) Ru(1) C(14) -112.9(3) 1_555 1_555 1_555 1_555 yes
S(4) Ru(2) Ru(1) C(15) -144.4(4) 1_555 1_555 1_555 1_555 yes
S(4) Ru(2) Ti(2) C(6) 48.2(6) 1_555 1_555 1_555 1_555 yes
S(4) Ru(2) Ti(2) C(7) 86.8(6) 1_555 1_555 1_555 1_555 yes
S(4) Ru(2) Ti(2) C(8) 121.1(5) 1_555 1_555 1_555 1_555 yes
S(4) Ru(2) Ti(2) C(9) 124(2) 1_555 1_555 1_555 1_555 yes
S(4) Ru(2) Ti(2) C(10) 17.5(7) 1_555 1_555 1_555 1_555 yes
S(4) Ru(2) C(21) C(22) 64.8(5) 1_555 1_555 1_555 1_555 yes
S(4) Ru(2) C(21) C(25) -177.9(5) 1_555 1_555 1_555 1_555 yes
S(4) Ru(2) C(21) C(26) -57.4(10) 1_555 1_555 1_555 1_555 yes
S(4) Ru(2) C(22) C(21) -119.9(5) 1_555 1_555 1_555 1_555 yes
S(4) Ru(2) C(22) C(23) 123.1(5) 1_555 1_555 1_555 1_555 yes
S(4) Ru(2) C(22) C(27) 0.3(9) 1_555 1_555 1_555 1_555 yes
S(4) Ru(2) C(23) C(22) -61.9(6) 1_555 1_555 1_555 1_555 yes
S(4) Ru(2) C(23) C(24) -179.7(5) 1_555 1_555 1_555 1_555 yes
S(4) Ru(2) C(23) C(28) 59(1) 1_555 1_555 1_555 1_555 yes
S(4) Ru(2) C(24) C(23) 0.5(7) 1_555 1_555 1_555 1_555 yes
S(4) Ru(2) C(24) C(25) -117.7(6) 1_555 1_555 1_555 1_555 yes
S(4) Ru(2) C(24) C(29) 121.5(9) 1_555 1_555 1_555 1_555 yes
S(4) Ru(2) C(25) C(21) 3.5(8) 1_555 1_555 1_555 1_555 yes
S(4) Ru(2) C(25) C(24) 117.9(5) 1_555 1_555 1_555 1_555 yes
S(4) Ru(2) C(25) C(30) -120.9(9) 1_555 1_555 1_555 1_555 yes
S(4) Ti(2) Ru(1) C(11) 110.1(3) 1_555 1_555 1_555 1_555 yes
S(4) Ti(2) Ru(1) C(12) 69.3(3) 1_555 1_555 1_555 1_555 yes
S(4) Ti(2) Ru(1) C(13) 29.2(4) 1_555 1_555 1_555 1_555 yes
S(4) Ti(2) Ru(1) C(14) -4(1) 1_555 1_555 1_555 1_555 yes
S(4) Ti(2) Ru(1) C(15) 146.9(5) 1_555 1_555 1_555 1_555 yes
S(4) Ti(2) Ru(2) C(21) -90.9(3) 1_555 1_555 1_555 1_555 yes
S(4) Ti(2) Ru(2) C(22) -49.9(3) 1_555 1_555 1_555 1_555 yes
S(4) Ti(2) Ru(2) C(23) -16.6(6) 1_555 1_555 1_555 1_555 yes
S(4) Ti(2) Ru(2) C(24) -162.9(9) 1_555 1_555 1_555 1_555 yes
S(4) Ti(2) Ru(2) C(25) -131.9(3) 1_555 1_555 1_555 1_555 yes
S(4) Ti(2) C(6) C(7) 127(1) 1_555 1_555 1_555 1_555 yes
S(4) Ti(2) C(6) C(10) -116(1) 1_555 1_555 1_555 1_555 yes
S(4) Ti(2) C(7) C(6) -54(1) 1_555 1_555 1_555 1_555 yes
S(4) Ti(2) C(7) C(8) -171.1(9) 1_555 1_555 1_555 1_555 yes
S(4) Ti(2) C(8) C(7) 12(1) 1_555 1_555 1_555 1_555 yes
S(4) Ti(2) C(8) C(9) -102(1) 1_555 1_555 1_555 1_555 yes
S(4) Ti(2) C(9) C(8) 113(1) 1_555 1_555 1_555 1_555 yes
S(4) Ti(2) C(9) C(10) 0(1) 1_555 1_555 1_555 1_555 yes
S(4) Ti(2) C(10) C(6) 64(1) 1_555 1_555 1_555 1_555 yes
S(4) Ti(2) C(10) C(9) 179.3(9) 1_555 1_555 1_555 1_555 yes
C(1) Ti(1) C(2) C(3) -110(1) 1_555 1_555 1_555 1_555 yes
C(1) Ti(1) C(3) C(2) 40.1(8) 1_555 1_555 1_555 1_555 yes
C(1) Ti(1) C(3) C(4) -79.8(10) 1_555 1_555 1_555 1_555 yes
C(1) Ti(1) C(4) C(3) 76.7(9) 1_555 1_555 1_555 1_555 yes
C(1) Ti(1) C(4) C(5) -38.8(8) 1_555 1_555 1_555 1_555 yes
C(1) Ti(1) C(5) C(4) 113(1) 1_555 1_555 1_555 1_555 yes
C(1) C(2) Ti(1) C(3) 110(1) 1_555 1_555 1_555 1_555 yes
C(1) C(2) Ti(1) C(4) 77.5(8) 1_555 1_555 1_555 1_555 yes
C(1) C(2) Ti(1) C(5) 37.7(8) 1_555 1_555 1_555 1_555 yes
C(1) C(2) C(3) C(4) 0(1) 1_555 1_555 1_555 1_555 yes
C(1) C(5) Ti(1) C(2) -37.6(7) 1_555 1_555 1_555 1_555 yes
C(1) C(5) Ti(1) C(3) -77.7(8) 1_555 1_555 1_555 1_555 yes
C(1) C(5) Ti(1) C(4) -113(1) 1_555 1_555 1_555 1_555 yes
C(1) C(5) C(4) C(3) 0(1) 1_555 1_555 1_555 1_555 yes
C(2) Ti(1) C(1) C(5) 114(1) 1_555 1_555 1_555 1_555 yes
C(2) Ti(1) C(3) C(4) -119(1) 1_555 1_555 1_555 1_555 yes
C(2) Ti(1) C(4) C(3) 34.9(9) 1_555 1_555 1_555 1_555 yes
C(2) Ti(1) C(4) C(5) -80.5(9) 1_555 1_555 1_555 1_555 yes
C(2) Ti(1) C(5) C(4) 76.0(8) 1_555 1_555 1_555 1_555 yes
C(2) C(1) Ti(1) C(3) -38.6(7) 1_555 1_555 1_555 1_555 yes
C(2) C(1) Ti(1) C(4) -77.4(8) 1_555 1_555 1_555 1_555 yes
C(2) C(1) Ti(1) C(5) -114(1) 1_555 1_555 1_555 1_555 yes
C(2) C(1) C(5) C(4) 0(1) 1_555 1_555 1_555 1_555 yes
C(2) C(3) Ti(1) C(4) 119(1) 1_555 1_555 1_555 1_555 yes
C(2) C(3) Ti(1) C(5) 82.6(9) 1_555 1_555 1_555 1_555 yes
C(2) C(3) C(4) C(5) 0(1) 1_555 1_555 1_555 1_555 yes
C(3) Ti(1) C(1) C(5) 76.0(8) 1_555 1_555 1_555 1_555 yes
C(3) Ti(1) C(4) C(5) -115(1) 1_555 1_555 1_555 1_555 yes
C(3) Ti(1) C(5) C(4) 35.9(8) 1_555 1_555 1_555 1_555 yes
C(3) C(2) Ti(1) C(4) -33.5(8) 1_555 1_555 1_555 1_555 yes
C(3) C(2) Ti(1) C(5) -73.3(9) 1_555 1_555 1_555 1_555 yes
C(3) C(2) C(1) C(5) 0(1) 1_555 1_555 1_555 1_555 yes
C(3) C(4) Ti(1) C(5) 115(1) 1_555 1_555 1_555 1_555 yes
C(4) Ti(1) C(1) C(5) 37.2(7) 1_555 1_555 1_555 1_555 yes
C(4) C(3) Ti(1) C(5) -37.3(9) 1_555 1_555 1_555 1_555 yes
C(6) Ti(2) Ru(1) C(11) 63.3(6) 1_555 1_555 1_555 1_555 yes
C(6) Ti(2) Ru(1) C(12) 22.5(6) 1_555 1_555 1_555 1_555 yes
C(6) Ti(2) Ru(1) C(13) -17.5(6) 1_555 1_555 1_555 1_555 yes
C(6) Ti(2) Ru(1) C(14) -51(1) 1_555 1_555 1_555 1_555 yes
C(6) Ti(2) Ru(1) C(15) 100.1(8) 1_555 1_555 1_555 1_555 yes
C(6) Ti(2) Ru(2) C(21) -42.8(7) 1_555 1_555 1_555 1_555 yes
C(6) Ti(2) Ru(2) C(22) -1.7(7) 1_555 1_555 1_555 1_555 yes
C(6) Ti(2) Ru(2) C(23) 31.6(8) 1_555 1_555 1_555 1_555 yes
C(6) Ti(2) Ru(2) C(24) -114(1) 1_555 1_555 1_555 1_555 yes
C(6) Ti(2) Ru(2) C(25) -83.7(7) 1_555 1_555 1_555 1_555 yes
C(6) Ti(2) C(7) C(8) -116(1) 1_555 1_555 1_555 1_555 yes
C(6) Ti(2) C(8) C(7) 36.6(9) 1_555 1_555 1_555 1_555 yes
C(6) Ti(2) C(8) C(9) -78.6(8) 1_555 1_555 1_555 1_555 yes
C(6) Ti(2) C(9) C(8) 77.6(8) 1_555 1_555 1_555 1_555 yes
C(6) Ti(2) C(9) C(10) -37.3(8) 1_555 1_555 1_555 1_555 yes
C(6) Ti(2) C(10) C(9) 114(1) 1_555 1_555 1_555 1_555 yes
C(6) C(7) Ti(2) C(8) 116(1) 1_555 1_555 1_555 1_555 yes
C(6) C(7) Ti(2) C(9) 79.0(9) 1_555 1_555 1_555 1_555 yes
C(6) C(7) Ti(2) C(10) 37.2(9) 1_555 1_555 1_555 1_555 yes
C(6) C(7) C(8) C(9) -1(1) 1_555 1_555 1_555 1_555 yes
C(6) C(10) Ti(2) C(7) -37.1(9) 1_555 1_555 1_555 1_555 yes
C(6) C(10) Ti(2) C(8) -77.3(9) 1_555 1_555 1_555 1_555 yes
C(6) C(10) Ti(2) C(9) -114(1) 1_555 1_555 1_555 1_555 yes
C(6) C(10) C(9) C(8) 0(1) 1_555 1_555 1_555 1_555 yes
C(7) Ti(2) Ru(1) C(11) 85.8(8) 1_555 1_555 1_555 1_555 yes
C(7) Ti(2) Ru(1) C(12) 45.0(8) 1_555 1_555 1_555 1_555 yes
C(7) Ti(2) Ru(1) C(13) 4.9(8) 1_555 1_555 1_555 1_555 yes
C(7) Ti(2) Ru(1) C(14) -29(1) 1_555 1_555 1_555 1_555 yes
C(7) Ti(2) Ru(1) C(15) 122.6(9) 1_555 1_555 1_555 1_555 yes
C(7) Ti(2) Ru(2) C(21) -4.2(7) 1_555 1_555 1_555 1_555 yes
C(7) Ti(2) Ru(2) C(22) 36.9(7) 1_555 1_555 1_555 1_555 yes
C(7) Ti(2) Ru(2) C(23) 70.2(8) 1_555 1_555 1_555 1_555 yes
C(7) Ti(2) Ru(2) C(24) -76(1) 1_555 1_555 1_555 1_555 yes
C(7) Ti(2) Ru(2) C(25) -45.2(7) 1_555 1_555 1_555 1_555 yes
C(7) Ti(2) C(6) C(10) 115(1) 1_555 1_555 1_555 1_555 yes
C(7) Ti(2) C(8) C(9) -115(1) 1_555 1_555 1_555 1_555 yes
C(7) Ti(2) C(9) C(8) 36.8(8) 1_555 1_555 1_555 1_555 yes
C(7) Ti(2) C(9) C(10) -78.0(9) 1_555 1_555 1_555 1_555 yes
C(7) Ti(2) C(10) C(9) 77.6(8) 1_555 1_555 1_555 1_555 yes
C(7) C(6) Ti(2) C(8) -36.2(8) 1_555 1_555 1_555 1_555 yes
C(7) C(6) Ti(2) C(9) -77.3(9) 1_555 1_555 1_555 1_555 yes
C(7) C(6) Ti(2) C(10) -115(1) 1_555 1_555 1_555 1_555 yes
C(7) C(6) C(10) C(9) -1(1) 1_555 1_555 1_555 1_555 yes
C(7) C(8) Ti(2) C(9) 115(1) 1_555 1_555 1_555 1_555 yes
C(7) C(8) Ti(2) C(10) 77.4(9) 1_555 1_555 1_555 1_555 yes
C(7) C(8) C(9) C(10) 0(1) 1_555 1_555 1_555 1_555 yes
C(8) Ti(2) Ru(1) C(11) -20(1) 1_555 1_555 1_555 1_555 yes
C(8) Ti(2) Ru(1) C(12) -61(1) 1_555 1_555 1_555 1_555 yes
C(8) Ti(2) Ru(1) C(13) -101(1) 1_555 1_555 1_555 1_555 yes
C(8) Ti(2) Ru(1) C(14) -135(2) 1_555 1_555 1_555 1_555 yes
C(8) Ti(2) Ru(1) C(15) 16(1) 1_555 1_555 1_555 1_555 yes
C(8) Ti(2) Ru(2) C(21) 30.2(6) 1_555 1_555 1_555 1_555 yes
C(8) Ti(2) Ru(2) C(22) 71.2(6) 1_555 1_555 1_555 1_555 yes
C(8) Ti(2) Ru(2) C(23) 104.5(8) 1_555 1_555 1_555 1_555 yes
C(8) Ti(2) Ru(2) C(24) -41(1) 1_555 1_555 1_555 1_555 yes
C(8) Ti(2) Ru(2) C(25) -10.8(6) 1_555 1_555 1_555 1_555 yes
C(8) Ti(2) C(6) C(10) 79.2(9) 1_555 1_555 1_555 1_555 yes
C(8) Ti(2) C(9) C(10) -114(1) 1_555 1_555 1_555 1_555 yes
C(8) Ti(2) C(10) C(9) 37.4(7) 1_555 1_555 1_555 1_555 yes
C(8) C(7) Ti(2) C(9) -37.6(8) 1_555 1_555 1_555 1_555 yes
C(8) C(7) Ti(2) C(10) -79.4(8) 1_555 1_555 1_555 1_555 yes
C(8) C(7) C(6) C(10) 1(1) 1_555 1_555 1_555 1_555 yes
C(8) C(9) Ti(2) C(10) 114(1) 1_555 1_555 1_555 1_555 yes
C(9) Ti(2) Ru(1) C(11) -8.8(6) 1_555 1_555 1_555 1_555 yes
C(9) Ti(2) Ru(1) C(12) -49.6(6) 1_555 1_555 1_555 1_555 yes
C(9) Ti(2) Ru(1) C(13) -89.7(6) 1_555 1_555 1_555 1_555 yes
C(9) Ti(2) Ru(1) C(14) -123(1) 1_555 1_555 1_555 1_555 yes
C(9) Ti(2) Ru(1) C(15) 27.9(7) 1_555 1_555 1_555 1_555 yes
C(9) Ti(2) Ru(2) C(21) 33(2) 1_555 1_555 1_555 1_555 yes
C(9) Ti(2) Ru(2) C(22) 74(2) 1_555 1_555 1_555 1_555 yes
C(9) Ti(2) Ru(2) C(23) 108(2) 1_555 1_555 1_555 1_555 yes
C(9) Ti(2) Ru(2) C(24) -38(2) 1_555 1_555 1_555 1_555 yes
C(9) Ti(2) Ru(2) C(25) -7(2) 1_555 1_555 1_555 1_555 yes
C(9) Ti(2) C(6) C(10) 38.0(8) 1_555 1_555 1_555 1_555 yes
C(9) C(8) Ti(2) C(10) -37.8(7) 1_555 1_555 1_555 1_555 yes
C(10) Ti(2) Ru(1) C(11) 26.6(6) 1_555 1_555 1_555 1_555 yes
C(10) Ti(2) Ru(1) C(12) -14.2(6) 1_555 1_555 1_555 1_555 yes
C(10) Ti(2) Ru(1) C(13) -54.2(6) 1_555 1_555 1_555 1_555 yes
C(10) Ti(2) Ru(1) C(14) -88(1) 1_555 1_555 1_555 1_555 yes
C(10) Ti(2) Ru(1) C(15) 63.4(7) 1_555 1_555 1_555 1_555 yes
C(10) Ti(2) Ru(2) C(21) -73.4(7) 1_555 1_555 1_555 1_555 yes
C(10) Ti(2) Ru(2) C(22) -32.4(7) 1_555 1_555 1_555 1_555 yes
C(10) Ti(2) Ru(2) C(23) 1.0(9) 1_555 1_555 1_555 1_555 yes
C(10) Ti(2) Ru(2) C(24) -145(1) 1_555 1_555 1_555 1_555 yes
C(10) Ti(2) Ru(2) C(25) -114.4(7) 1_555 1_555 1_555 1_555 yes
C(11) Ru(1) Ru(2) C(21) -43(1) 1_555 1_555 1_555 1_555 yes
C(11) Ru(1) Ru(2) C(22) -13(1) 1_555 1_555 1_555 1_555 yes
C(11) Ru(1) Ru(2) C(23) 26(1) 1_555 1_555 1_555 1_555 yes
C(11) Ru(1) Ru(2) C(24) 65(1) 1_555 1_555 1_555 1_555 yes
C(11) Ru(1) Ru(2) C(25) 96(1) 1_555 1_555 1_555 1_555 yes
C(11) Ru(1) C(12) C(13) 117.6(8) 1_555 1_555 1_555 1_555 yes
C(11) Ru(1) C(12) C(17) -122(1) 1_555 1_555 1_555 1_555 yes
C(11) Ru(1) C(13) C(12) -36.3(5) 1_555 1_555 1_555 1_555 yes
C(11) Ru(1) C(13) C(14) 79.8(6) 1_555 1_555 1_555 1_555 yes
C(11) Ru(1) C(13) C(18) -157(1) 1_555 1_555 1_555 1_555 yes
C(11) Ru(1) C(14) C(13) -79.3(6) 1_555 1_555 1_555 1_555 yes
C(11) Ru(1) C(14) C(15) 37.8(5) 1_555 1_555 1_555 1_555 yes
C(11) Ru(1) C(14) C(19) 156(1) 1_555 1_555 1_555 1_555 yes
C(11) Ru(1) C(15) C(14) -115.7(8) 1_555 1_555 1_555 1_555 yes
C(11) Ru(1) C(15) C(20) 123(1) 1_555 1_555 1_555 1_555 yes
C(11) C(12) Ru(1) C(13) -117.6(8) 1_555 1_555 1_555 1_555 yes
C(11) C(12) Ru(1) C(14) -79.6(6) 1_555 1_555 1_555 1_555 yes
C(11) C(12) Ru(1) C(15) -36.5(5) 1_555 1_555 1_555 1_555 yes
C(11) C(12) C(13) C(14) -1(1) 1_555 1_555 1_555 1_555 yes
C(11) C(12) C(13) C(18) -174.3(9) 1_555 1_555 1_555 1_555 yes
C(11) C(15) Ru(1) C(12) 35.7(5) 1_555 1_555 1_555 1_555 yes
C(11) C(15) Ru(1) C(13) 78.4(6) 1_555 1_555 1_555 1_555 yes
C(11) C(15) Ru(1) C(14) 115.7(8) 1_555 1_555 1_555 1_555 yes
C(11) C(15) C(14) C(13) -3(1) 1_555 1_555 1_555 1_555 yes
C(11) C(15) C(14) C(19) 173.6(9) 1_555 1_555 1_555 1_555 yes
C(12) Ru(1) Ru(2) C(21) -15.0(7) 1_555 1_555 1_555 1_555 yes
C(12) Ru(1) Ru(2) C(22) 15.8(4) 1_555 1_555 1_555 1_555 yes
C(12) Ru(1) Ru(2) C(23) 55.5(4) 1_555 1_555 1_555 1_555 yes
C(12) Ru(1) Ru(2) C(24) 94.2(5) 1_555 1_555 1_555 1_555 yes
C(12) Ru(1) Ru(2) C(25) 125.4(9) 1_555 1_555 1_555 1_555 yes
C(12) Ru(1) C(11) C(15) -119.2(8) 1_555 1_555 1_555 1_555 yes
C(12) Ru(1) C(11) C(16) 120(1) 1_555 1_555 1_555 1_555 yes
C(12) Ru(1) C(13) C(14) 116.1(8) 1_555 1_555 1_555 1_555 yes
C(12) Ru(1) C(13) C(18) -121(1) 1_555 1_555 1_555 1_555 yes
C(12) Ru(1) C(14) C(13) -38.3(5) 1_555 1_555 1_555 1_555 yes
C(12) Ru(1) C(14) C(15) 78.8(6) 1_555 1_555 1_555 1_555 yes
C(12) Ru(1) C(14) C(19) -162(1) 1_555 1_555 1_555 1_555 yes
C(12) Ru(1) C(15) C(14) -80.0(6) 1_555 1_555 1_555 1_555 yes
C(12) Ru(1) C(15) C(20) 159(1) 1_555 1_555 1_555 1_555 yes
C(12) C(11) Ru(1) C(13) 37.9(5) 1_555 1_555 1_555 1_555 yes
C(12) C(11) Ru(1) C(14) 80.4(6) 1_555 1_555 1_555 1_555 yes
C(12) C(11) Ru(1) C(15) 119.2(8) 1_555 1_555 1_555 1_555 yes
C(12) C(11) C(15) C(14) 2(1) 1_555 1_555 1_555 1_555 yes
C(12) C(11) C(15) C(20) 172.9(9) 1_555 1_555 1_555 1_555 yes
C(12) C(13) Ru(1) C(14) -116.1(8) 1_555 1_555 1_555 1_555 yes
C(12) C(13) Ru(1) C(15) -78.2(6) 1_555 1_555 1_555 1_555 yes
C(12) C(13) C(14) C(15) 3(1) 1_555 1_555 1_555 1_555 yes
C(12) C(13) C(14) C(19) -173.6(9) 1_555 1_555 1_555 1_555 yes
C(13) Ru(1) Ru(2) C(21) -47.8(6) 1_555 1_555 1_555 1_555 yes
C(13) Ru(1) Ru(2) C(22) -17.0(4) 1_555 1_555 1_555 1_555 yes
C(13) Ru(1) Ru(2) C(23) 22.7(4) 1_555 1_555 1_555 1_555 yes
C(13) Ru(1) Ru(2) C(24) 61.4(4) 1_555 1_555 1_555 1_555 yes
C(13) Ru(1) Ru(2) C(25) 92.6(8) 1_555 1_555 1_555 1_555 yes
C(13) Ru(1) C(11) C(15) -81.3(6) 1_555 1_555 1_555 1_555 yes
C(13) Ru(1) C(11) C(16) 158(1) 1_555 1_555 1_555 1_555 yes
C(13) Ru(1) C(12) C(17) 120(1) 1_555 1_555 1_555 1_555 yes
C(13) Ru(1) C(14) C(15) 117.1(8) 1_555 1_555 1_555 1_555 yes
C(13) Ru(1) C(14) C(19) -124(1) 1_555 1_555 1_555 1_555 yes
C(13) Ru(1) C(15) C(14) -37.3(5) 1_555 1_555 1_555 1_555 yes
C(13) Ru(1) C(15) C(20) -157(1) 1_555 1_555 1_555 1_555 yes
C(13) C(12) Ru(1) C(14) 37.9(5) 1_555 1_555 1_555 1_555 yes
C(13) C(12) Ru(1) C(15) 81.1(6) 1_555 1_555 1_555 1_555 yes
C(13) C(12) C(11) C(15) 0(1) 1_555 1_555 1_555 1_555 yes
C(13) C(12) C(11) C(16) 175.7(8) 1_555 1_555 1_555 1_555 yes
C(13) C(14) Ru(1) C(15) -117.1(8) 1_555 1_555 1_555 1_555 yes
C(13) C(14) C(15) C(20) -174.2(9) 1_555 1_555 1_555 1_555 yes
C(14) Ru(1) Ru(2) C(21) -87.9(7) 1_555 1_555 1_555 1_555 yes
C(14) Ru(1) Ru(2) C(22) -57.1(4) 1_555 1_555 1_555 1_555 yes
C(14) Ru(1) Ru(2) C(23) -17.4(4) 1_555 1_555 1_555 1_555 yes
C(14) Ru(1) Ru(2) C(24) 21.2(4) 1_555 1_555 1_555 1_555 yes
C(14) Ru(1) Ru(2) C(25) 52.5(9) 1_555 1_555 1_555 1_555 yes
C(14) Ru(1) C(11) C(15) -38.8(6) 1_555 1_555 1_555 1_555 yes
C(14) Ru(1) C(11) C(16) -159(1) 1_555 1_555 1_555 1_555 yes
C(14) Ru(1) C(12) C(17) 158(1) 1_555 1_555 1_555 1_555 yes
C(14) Ru(1) C(13) C(18) 122(1) 1_555 1_555 1_555 1_555 yes
C(14) Ru(1) C(15) C(20) -120(1) 1_555 1_555 1_555 1_555 yes
C(14) C(13) Ru(1) C(15) 37.9(5) 1_555 1_555 1_555 1_555 yes
C(14) C(13) C(12) C(17) 173.7(9) 1_555 1_555 1_555 1_555 yes
C(14) C(15) C(11) C(16) -173.7(9) 1_555 1_555 1_555 1_555 yes
C(15) Ru(1) Ru(2) C(21) -119.5(7) 1_555 1_555 1_555 1_555 yes
C(15) Ru(1) Ru(2) C(22) -88.7(5) 1_555 1_555 1_555 1_555 yes
C(15) Ru(1) Ru(2) C(23) -49.0(5) 1_555 1_555 1_555 1_555 yes
C(15) Ru(1) Ru(2) C(24) -10.3(5) 1_555 1_555 1_555 1_555 yes
C(15) Ru(1) Ru(2) C(25) 20.9(9) 1_555 1_555 1_555 1_555 yes
C(15) Ru(1) C(11) C(16) -120(1) 1_555 1_555 1_555 1_555 yes
C(15) Ru(1) C(12) C(17) -158(1) 1_555 1_555 1_555 1_555 yes
C(15) Ru(1) C(13) C(18) 160(1) 1_555 1_555 1_555 1_555 yes
C(15) Ru(1) C(14) C(19) 118(1) 1_555 1_555 1_555 1_555 yes
C(15) C(11) C(12) C(17) -175.7(9) 1_555 1_555 1_555 1_555 yes
C(15) C(14) C(13) C(18) 175.6(9) 1_555 1_555 1_555 1_555 yes
C(16) C(11) C(12) C(17) 0(1) 1_555 1_555 1_555 1_555 yes
C(16) C(11) C(15) C(20) -3(1) 1_555 1_555 1_555 1_555 yes
C(17) C(12) C(13) C(18) 1(1) 1_555 1_555 1_555 1_555 yes
C(18) C(13) C(14) C(19) -1(1) 1_555 1_555 1_555 1_555 yes
C(19) C(14) C(15) C(20) 2(1) 1_555 1_555 1_555 1_555 yes
C(21) Ru(2) C(22) C(23) -117.0(8) 1_555 1_555 1_555 1_555 yes
C(21) Ru(2) C(22) C(27) 120(1) 1_555 1_555 1_555 1_555 yes
C(21) Ru(2) C(23) C(22) 37.5(5) 1_555 1_555 1_555 1_555 yes
C(21) Ru(2) C(23) C(24) -80.3(6) 1_555 1_555 1_555 1_555 yes
C(21) Ru(2) C(23) C(28) 158(1) 1_555 1_555 1_555 1_555 yes
C(21) Ru(2) C(24) C(23) 79.1(6) 1_555 1_555 1_555 1_555 yes
C(21) Ru(2) C(24) C(25) -39.1(5) 1_555 1_555 1_555 1_555 yes
C(21) Ru(2) C(24) C(29) -159(1) 1_555 1_555 1_555 1_555 yes
C(21) Ru(2) C(25) C(24) 114.4(8) 1_555 1_555 1_555 1_555 yes
C(21) Ru(2) C(25) C(30) -124(1) 1_555 1_555 1_555 1_555 yes
C(21) C(22) Ru(2) C(23) 117.0(8) 1_555 1_555 1_555 1_555 yes
C(21) C(22) Ru(2) C(24) 80.4(6) 1_555 1_555 1_555 1_555 yes
C(21) C(22) Ru(2) C(25) 37.7(5) 1_555 1_555 1_555 1_555 yes
C(21) C(22) C(23) C(24) 0.3(9) 1_555 1_555 1_555 1_555 yes
C(21) C(22) C(23) C(28) 168.6(8) 1_555 1_555 1_555 1_555 yes
C(21) C(25) Ru(2) C(22) -37.0(5) 1_555 1_555 1_555 1_555 yes
C(21) C(25) Ru(2) C(23) -78.3(6) 1_555 1_555 1_555 1_555 yes
C(21) C(25) Ru(2) C(24) -114.4(8) 1_555 1_555 1_555 1_555 yes
C(21) C(25) C(24) C(23) -0.6(9) 1_555 1_555 1_555 1_555 yes
C(21) C(25) C(24) C(29) -174.3(8) 1_555 1_555 1_555 1_555 yes
C(22) Ru(2) C(21) C(25) 117.3(7) 1_555 1_555 1_555 1_555 yes
C(22) Ru(2) C(21) C(26) -122(1) 1_555 1_555 1_555 1_555 yes
C(22) Ru(2) C(23) C(24) -117.8(8) 1_555 1_555 1_555 1_555 yes
C(22) Ru(2) C(23) C(28) 121(1) 1_555 1_555 1_555 1_555 yes
C(22) Ru(2) C(24) C(23) 36.9(5) 1_555 1_555 1_555 1_555 yes
C(22) Ru(2) C(24) C(25) -81.3(6) 1_555 1_555 1_555 1_555 yes
C(22) Ru(2) C(24) C(29) 157(1) 1_555 1_555 1_555 1_555 yes
C(22) Ru(2) C(25) C(24) 77.5(5) 1_555 1_555 1_555 1_555 yes
C(22) Ru(2) C(25) C(30) -161(1) 1_555 1_555 1_555 1_555 yes
C(22) C(21) Ru(2) C(23) -37.1(5) 1_555 1_555 1_555 1_555 yes
C(22) C(21) Ru(2) C(24) -78.4(5) 1_555 1_555 1_555 1_555 yes
C(22) C(21) Ru(2) C(25) -117.3(7) 1_555 1_555 1_555 1_555 yes
C(22) C(21) C(25) C(24) 0.8(10) 1_555 1_555 1_555 1_555 yes
C(22) C(21) C(25) C(30) -167.9(8) 1_555 1_555 1_555 1_555 yes
C(22) C(23) Ru(2) C(24) 117.8(8) 1_555 1_555 1_555 1_555 yes
C(22) C(23) Ru(2) C(25) 80.5(6) 1_555 1_555 1_555 1_555 yes
C(22) C(23) C(24) C(25) 0.2(9) 1_555 1_555 1_555 1_555 yes
C(22) C(23) C(24) C(29) 174.1(7) 1_555 1_555 1_555 1_555 yes
C(23) Ru(2) C(21) C(25) 80.2(6) 1_555 1_555 1_555 1_555 yes
C(23) Ru(2) C(21) C(26) -159(1) 1_555 1_555 1_555 1_555 yes
C(23) Ru(2) C(22) C(27) -122(1) 1_555 1_555 1_555 1_555 yes
C(23) Ru(2) C(24) C(25) -118.2(8) 1_555 1_555 1_555 1_555 yes
C(23) Ru(2) C(24) C(29) 120(1) 1_555 1_555 1_555 1_555 yes
C(23) Ru(2) C(25) C(24) 36.1(5) 1_555 1_555 1_555 1_555 yes
C(23) Ru(2) C(25) C(30) 157(1) 1_555 1_555 1_555 1_555 yes
C(23) C(22) Ru(2) C(24) -36.6(5) 1_555 1_555 1_555 1_555 yes
C(23) C(22) Ru(2) C(25) -79.3(6) 1_555 1_555 1_555 1_555 yes
C(23) C(22) C(21) C(25) -0.7(10) 1_555 1_555 1_555 1_555 yes
C(23) C(22) C(21) C(26) -172.8(8) 1_555 1_555 1_555 1_555 yes
C(23) C(24) Ru(2) C(25) 118.2(8) 1_555 1_555 1_555 1_555 yes
C(23) C(24) C(25) C(30) 168.8(8) 1_555 1_555 1_555 1_555 yes
C(24) Ru(2) C(21) C(25) 38.9(5) 1_555 1_555 1_555 1_555 yes
C(24) Ru(2) C(21) C(26) 159(1) 1_555 1_555 1_555 1_555 yes
C(24) Ru(2) C(22) C(27) -159(1) 1_555 1_555 1_555 1_555 yes
C(24) Ru(2) C(23) C(28) -120(1) 1_555 1_555 1_555 1_555 yes
C(24) Ru(2) C(25) C(30) 121(1) 1_555 1_555 1_555 1_555 yes
C(24) C(23) Ru(2) C(25) -37.3(5) 1_555 1_555 1_555 1_555 yes
C(24) C(23) C(22) C(27) -174.0(8) 1_555 1_555 1_555 1_555 yes
C(24) C(25) C(21) C(26) 172.9(8) 1_555 1_555 1_555 1_555 yes
C(25) Ru(2) C(21) C(26) 120(1) 1_555 1_555 1_555 1_555 yes
C(25) Ru(2) C(22) C(27) 157(1) 1_555 1_555 1_555 1_555 yes
C(25) Ru(2) C(23) C(28) -158(1) 1_555 1_555 1_555 1_555 yes
C(25) Ru(2) C(24) C(29) -120(1) 1_555 1_555 1_555 1_555 yes
C(25) C(21) C(22) C(27) 173.5(8) 1_555 1_555 1_555 1_555 yes
C(25) C(24) C(23) C(28) -168.2(8) 1_555 1_555 1_555 1_555 yes
C(26) C(21) C(22) C(27) 1(1) 1_555 1_555 1_555 1_555 yes
C(26) C(21) C(25) C(30) 4(1) 1_555 1_555 1_555 1_555 yes
C(27) C(22) C(23) C(28) -5(1) 1_555 1_555 1_555 1_555 yes
C(28) C(23) C(24) C(29) 5(1) 1_555 1_555 1_555 1_555 yes
C(29) C(24) C(25) C(30) -4(1) 1_555 1_555 1_555 1_555 yes
